data_1576237
loop_
_publ_author_name
'Yu, Meng-Xue'
'Feng, Chao'
'Guo, Wei-Chen'
'Chen, Chuan-Feng'

_publ_section_title
;
 A bow-like axially chiral cycloparaphenylene with simultaneously enhanced
 photoluminescence quantum yield and dissymmetry factor
;
_journal_name_full 'Chemical Science'
_journal_paper_doi 10.1039/D5SC07321A
_journal_year 2025
_chemical_formula_moiety '0.087(C Cl3), 0.087(C111 N9), 0.174(C2 N), 0.087[], 0.043[], 0.043[], 0.087[], 0.043[]'
_chemical_formula_sum 'C119 H97 Cl3 N8'
_chemical_formula_weight 1745.39
_space_group_crystal_system triclinic
_space_group_IT_number 2
_space_group_name_Hall '-P 1'
_space_group_name_H-M_alt 'P -1'
_atom_sites_solution_hydrogens mixed
_atom_sites_solution_primary iterative
_audit_creation_date 2025-02-07
_audit_creation_method
;
Olex2 1.5
(compiled 2024.02.16 svn.r378c4104 for OlexSys, GUI svn.r6928)
;
_audit_update_record
;
2025-02-07 deposited with the CCDC.	2025-11-10 downloaded from the CCDC.
;
_cell_angle_alpha 93.438(4)
_cell_angle_beta 106.677(6)
_cell_angle_gamma 100.910(5)
_cell_formula_units_Z 2
_cell_length_a 14.8285(11)
_cell_length_b 15.6780(9)
_cell_length_c 24.1104(11)
_cell_measurement_reflns_used 3823
_cell_measurement_temperature 170.2(9)
_cell_measurement_theta_max 64.3700
_cell_measurement_theta_min 2.0370
_cell_volume 5233.3(6)
_computing_cell_refinement 'CrysAlisPro 1.171.43.114a (Rigaku OD, 2024)'
_computing_data_collection 'CrysAlisPro system (CCD 42.96a 64-bit (release 27-07-2023))'
_computing_data_reduction 'CrysAlisPro 1.171.43.114a (Rigaku OD, 2024)'
_computing_molecular_graphics 'Olex2 1.5 (Dolomanov et al., 2009)'
_computing_publication_material 'Olex2 1.5 (Dolomanov et al., 2009)'
_computing_structure_refinement 'SHELXL 2018/3 (Sheldrick, 2015)'
_computing_structure_solution 'olex2.solve 1.5 (Bourhis et al., 2015)'
_diffrn_ambient_environment N~2~
_diffrn_ambient_temperature 170.2(9)
_diffrn_detector 'Hybrid Pixel Array Detector'
_diffrn_detector_area_resol_mean 10.0000
_diffrn_detector_type HyPix
_diffrn_measured_fraction_theta_full 0.994
_diffrn_measured_fraction_theta_max 0.994
_diffrn_measurement_details
;
List of Runs (angles in degrees, time in seconds):

  # Type    Start    End  Width  t~exp~   \w     \q     \k     \f   Frames
#--------------------------------------------------------------------------
  1  \w    -24.00   6.00   0.50    0.77    --  -46.51 103.00-110.00   60
  2  \w    -82.00 -43.00   0.50    0.77    --  -46.51 103.00-110.00   78
  3  \w      9.00  82.00   0.50    0.77    --   46.51-103.00 147.00  146
  4  \w    -94.00 -68.00   0.50    3.06    -- -104.50 103.00-110.00   52
  5  \w     35.00  90.00   0.50    3.06    --  105.35-103.00 147.00  110
  6  \w    125.00 151.00   0.50    3.06    --  105.35 103.00-110.00   52
  7  \w    -23.00  29.00   0.50    0.77    --  -46.51  19.00 -30.00  104
  8  \w    -84.00 -51.00   0.50    0.77    --  -46.51 125.00 -90.00   66
  9  \w    -44.00 -17.00   0.50    0.77    --  -46.51 125.00 -90.00   54
 10  \w    -22.00  27.00   0.50    0.77    --  -46.51  38.00  30.00   98
 11  \w    -31.00  21.00   0.50    0.77    --  -46.51  38.00   0.00  104
 12  \w    -18.00  19.00   0.50    0.77    --  -46.51  19.00 -90.00   74
 13  \w     25.00  87.00   0.50    0.77    --   46.51-125.00 120.00  124
 14  \w     23.00 116.00   0.50    0.77    --   46.51  77.00-120.00  186
 15  \w   -108.00 -80.00   0.50    3.06    -- -104.50 125.00  30.00   56
 16  \w   -111.00 -37.00   0.50    3.06    -- -104.50 125.00 -90.00  148
 17  \w   -110.00 -83.00   0.50    3.06    -- -104.50 125.00 -30.00   54
 18  \w   -173.00 -92.00   0.50    3.06    -- -104.50 -30.00  30.00  162
 19  \w   -123.00 -85.00   0.50    3.06    -- -104.50 141.00-175.75   76
 20  \w   -126.00 -83.00   0.50    3.06    -- -104.50 -70.00   2.18   86
 21  \w   -161.00-135.00   0.50    3.06    -- -104.50 -70.00   2.18   52
 22  \w   -172.00 -85.00   0.50    3.06    -- -104.50-103.00 147.00  174
 23  \w   -101.00 -31.00   0.50    3.06    -- -104.50  77.00 -90.00  140
 24  \w   -121.00 -87.00   0.50    3.06    -- -104.50 139.00 125.19   68
 25  \w   -111.00 -54.00   0.50    3.06    -- -104.50 125.00   0.00  114
 26  \w    -92.00 -60.00   0.50    3.06    -- -104.50 125.00 150.00   64
 27  \w   -102.00 -56.00   0.50    3.06    -- -104.50  77.00 150.00   92
 28  \w   -108.00 -82.00   0.50    3.06    -- -104.50 116.00-108.58   52
 29  \w   -148.00 -90.00   0.50    3.06    -- -104.50 -51.00  52.77  116
 30  \w    -74.00 -47.00   0.50    3.06    -- -104.50 125.00 -30.00   54
 31  \w   -171.00 -92.00   0.50    3.06    -- -104.50 -30.00-180.00  158
 32  \w   -171.00-109.00   0.50    3.06    -- -104.50 -53.00-128.16  124
 33  \w     97.00 178.00   0.50    3.06    --  105.35  30.00 -60.00  162
 34  \w     40.00  74.00   0.50    3.06    --  105.35 -61.00 120.00   68
 35  \w     58.00  92.00   0.50    3.06    --  105.35 -94.00 -60.00   68
 36  \w     33.00  74.00   0.50    3.06    --  105.35 -61.00 -30.00   82
 37  \w     92.00 173.00   0.50    3.06    --  105.35  30.00 -90.00  162
 38  \w     36.00 100.00   0.50    3.06    --  105.35 -94.00  90.00  128
 39  \w     34.00  82.00   0.50    3.06    --  105.35 -94.00 -30.00   96
 40  \w     35.00  72.00   0.50    3.06    --  105.35 -61.00  30.00   74
 41  \w     33.00  75.00   0.50    3.06    --  105.35 -61.00 150.00   84
 42  \w     83.00 177.00   0.50    3.06    --  105.35  77.00-150.00  188
;
_diffrn_measurement_device 'four-circle diffractometer'
_diffrn_measurement_device_type 'XtaLAB Synergy R, HyPix'
_diffrn_measurement_method '\w scans'
_diffrn_orient_matrix_type 'CrysAlisPro convention (1999,Acta A55,543-557)'
_diffrn_orient_matrix_UB_11 0.0671790000
_diffrn_orient_matrix_UB_12 0.0401069000
_diffrn_orient_matrix_UB_13 0.0612067000
_diffrn_orient_matrix_UB_21 -0.0884486000
_diffrn_orient_matrix_UB_22 0.0042791000
_diffrn_orient_matrix_UB_23 0.0205707000
_diffrn_orient_matrix_UB_31 -0.0011058000
_diffrn_orient_matrix_UB_32 -0.0923983000
_diffrn_orient_matrix_UB_33 0.0186113000
_diffrn_radiation_monochromator mirror
_diffrn_radiation_probe x-ray
_diffrn_radiation_type 'Cu K\a'
_diffrn_radiation_wavelength 1.54184
_diffrn_reflns_av_R_equivalents 0.1854
_diffrn_reflns_av_unetI/netI 0.1560
_diffrn_reflns_Laue_measured_fraction_full 0.994
_diffrn_reflns_Laue_measured_fraction_max 0.994
_diffrn_reflns_limit_h_max 17
_diffrn_reflns_limit_h_min -17
_diffrn_reflns_limit_k_max 17
_diffrn_reflns_limit_k_min -18
_diffrn_reflns_limit_l_max 28
_diffrn_reflns_limit_l_min -28
_diffrn_reflns_number 65888
_diffrn_reflns_point_group_measured_fraction_full 0.994
_diffrn_reflns_point_group_measured_fraction_max 0.994
_diffrn_reflns_theta_full 67.684
_diffrn_reflns_theta_max 67.996
_diffrn_reflns_theta_min 1.927
_diffrn_source 'Rotating-anode X-ray tube'
_diffrn_source_type 'PhotonJet R (Cu) X-ray Source'
_exptl_absorpt_coefficient_mu 1.180
_exptl_absorpt_correction_T_max 1.00000
_exptl_absorpt_correction_T_min 0.58823
_exptl_absorpt_correction_type multi-scan
_exptl_absorpt_process_details
;
CrysAlisPro 1.171.43.114a (Rigaku Oxford Diffraction, 2024)
Empirical absorption correction using spherical harmonics,
implemented in SCALE3 ABSPACK scaling algorithm.
;
_exptl_crystal_density_diffrn 1.108
_exptl_crystal_description needle
_exptl_crystal_F_000 1836
_refine_diff_density_max 0.721
_refine_diff_density_min -0.737
_refine_diff_density_rms 0.078
_refine_ls_extinction_method none
_refine_ls_goodness_of_fit_ref 1.029
_refine_ls_hydrogen_treatment constr
_refine_ls_matrix_type full
_refine_ls_number_parameters 1227
_refine_ls_number_reflns 18937
_refine_ls_number_restraints 142
_refine_ls_restrained_S_all 1.032
_refine_ls_R_factor_all 0.2147
_refine_ls_R_factor_gt 0.1424
_refine_ls_shift/su_max 0.000
_refine_ls_shift/su_mean 0.000
_refine_ls_structure_factor_coef Fsqd
_refine_ls_weighting_details 'w=1/[\s^2^(Fo^2^)+(0.0114P)^2^+30.4308P] where P=(Fo^2^+2Fc^2^)/3'
_refine_ls_weighting_scheme calc
_refine_ls_wR_factor_gt 0.2634
_refine_ls_wR_factor_ref 0.2976
_reflns_Friedel_coverage 0.000
_reflns_number_gt 10326
_reflns_number_total 18937
_reflns_threshold_expression 'I > 2\s(I)'
_cod_data_source_file d5sc07321a2.cif
_cod_data_source_block tx16744c_autored_sq
_cod_database_code 1576237
_shelx_shelxl_version_number 2018/3
_chemical_oxdiff_usercomment CHON
_shelx_space_group_comment
;
The symmetry employed for this shelxl refinement is uniquely defined
by the following loop, which should always be used as a source of
symmetry information in preference to the above space-group names.
They are only intended as comments.
;
_olex2_refinement_description
;
1. Restrained distances
 C97-C100 \\sim C97-C101
 with sigma of 0.02
 C97-C99 \\sim C97-C98
 with sigma of 0.02
 C97-C103 \\sim C97-C102
 with sigma of 0.02
 C99-C102 \\sim C98-C102
 with sigma of 0.02
 C103-C101 \\sim C102-C101
 with sigma of 0.02
 C121-Cl2 \\sim C121-Cl2A
 with sigma of 0.02
2. Uiso/Uaniso restraints and constraints
C97 \\sim C99 \\sim C100 \\sim C103 \\sim C98 \\sim C101 \\sim C102: within
1.7A with sigma of 0.02 and sigma for terminal atoms of 0.04 within 1.7A
C121: within 1.7A with sigma of 0.01 and sigma for terminal atoms of 0.02
within 1.7A
Cl2 \\sim Cl2A \\sim Cl3 \\sim Cl1: within 1.7A with sigma of 0.02 and sigma
for terminal atoms of 0.04 within 1.7A
Uanis(C97) \\sim Ueq, Uanis(C100) \\sim Ueq, Uanis(C103) \\sim Ueq, Uanis(C99)
\\sim Ueq, Uanis(C101) \\sim Ueq, Uanis(C102) \\sim Ueq, Uanis(C98) \\sim Ueq:
with sigma of 0.01 and sigma for terminal atoms of 0.02
Uanis(C121) \\sim Ueq: with sigma of 0.01 and sigma for terminal atoms of 0.02
Uanis(Cl2) \\sim Ueq, Uanis(Cl2A) \\sim Ueq, Uanis(Cl1) \\sim Ueq, Uanis(Cl3)
\\sim Ueq: with sigma of 0.01 and sigma for terminal atoms of 0.02
3. Others
 Sof(C101)=Sof(H10G)=Sof(H10H)=Sof(H10I)=1-FVAR(1)
 Sof(C100)=Sof(H10A)=Sof(H10B)=Sof(H10C)=FVAR(1)
 Sof(C102)=Sof(H10J)=Sof(H10K)=Sof(H10L)=1-FVAR(2)
 Sof(C103)=Sof(H10D)=Sof(H10E)=Sof(H10F)=FVAR(2)
 Sof(C98)=Sof(H98A)=Sof(H98B)=Sof(H98C)=1-FVAR(3)
 Sof(C99)=Sof(H99A)=Sof(H99B)=Sof(H99C)=FVAR(3)
 Sof(H12D)=Sof(Cl2A)=1-FVAR(4)
 Sof(H121)=Sof(Cl2)=FVAR(4)
4.a Riding coordinates:
 C98(H98A,H98B,H98C)
4.b Ternary CH refined with riding coordinates:
 C121(H121), C121(H12D)
4.c Aromatic/amide H refined with riding coordinates:
 C1(H1), C2(H2), C3(H3), C4(H4), C8(H8), C9(H9), C11(H11), C14(H14), C15(H15),
 C16(H16), C17(H17), C20(H20), C21(H21), C22(H22), C23(H23), C26(H26), C27(H27),
  C28(H28), C29(H29), C32(H32), C33(H33), C34(H34), C36(H36), C38(H38),
 C39(H39), C40(H40), C42(H42), C44(H44), C45(H45), C47(H47), C48(H48), C50(H50),
  C53(H53), C54(H54), C57(H57), C58(H58), C59(H59), C60(H60), C68(H68),
 C69(H69), C70(H70), C75(H75), C77(H77), C78(H78), C86(H86), C87(H87), C88(H88),
  C93(H93), C94(H94), C96(H96), C105(H105), C106(H106), C113(H113), C115(H115)
4.d Idealised Me refined as rotating group:
 C62(H62A,H62B,H62C), C63(H63A,H63B,H63C), C64(H64A,H64B,H64C), C65(H65A,H65B,
 H65C), C79(H79A,H79B,H79C), C80(H80A,H80B,H80C), C81(H81A,H81B,H81C),
 C118(H11A,H11B,H11C), C119(H11D,H11E,H11F), C120(H12A,H12B,H12C), C99(H99A,
 H99B,H99C), C100(H10A,H10B,H10C), C103(H10D,H10E,H10F), C101(H10G,H10H,H10I),
 C102(H10J,H10K,H10L), C83(H83A,H83B,H83C)
;
_platon_squeeze_void_probe_radius 1.20
_olex2_submission_special_instructions 'No special instructions were received'
_oxdiff_exptl_absorpt_empirical_details
;
Empirical correction (ABSPACK) includes:
- Absorption correction using spherical harmonics
- Frame scaling
;
_oxdiff_exptl_absorpt_empirical_full_max 2.422
_oxdiff_exptl_absorpt_empirical_full_min 0.386

loop_
_space_group_symop_operation_xyz
'x, y, z'
'-x, -y, -z'

loop_
_atom_site_label
_atom_site_type_symbol
_atom_site_fract_x
_atom_site_fract_y
_atom_site_fract_z
_atom_site_U_iso_or_equiv
_atom_site_adp_type
_atom_site_occupancy
_atom_site_site_symmetry_order
_atom_site_calc_flag
_atom_site_refinement_flags_posn
_atom_site_refinement_flags_adp
_atom_site_refinement_flags_occupancy
_atom_site_disorder_assembly
_atom_site_disorder_group
C121 C 0.1257(11) 0.3957(10) 0.4626(6) 0.125(5) Uani 1 1 d D U . . .
H121 H 0.188486 0.382665 0.485179 0.150 Uiso 0.34(5) 1 calc R U P A 1
H12D H 0.189434 0.392108 0.490019 0.150 Uiso 0.66(5) 1 calc R U P A 2
N1 N 0.5832(7) 0.4203(8) -0.0090(5) 0.110(4) Uani 1 1 d . . . . .
C61 C 0.5684(8) 0.4282(8) 0.0337(6) 0.090(4) Uani 1 1 d . . . . .
C62 C 0.5486(9) 0.4378(9) 0.0893(5) 0.109(4) Uani 1 1 d . . . . .
H62A H 0.500483 0.473831 0.086406 0.163 Uiso 1 1 calc R U . . .
H62B H 0.608178 0.466178 0.119917 0.163 Uiso 1 1 calc R U . . .
H62C H 0.523791 0.380017 0.099025 0.163 Uiso 1 1 calc R U . . .
N2 N 0.2365(4) 0.4254(4) 0.0056(2) 0.0401(14) Uani 1 1 d . . . . .
N3 N 0.2306(5) 0.1664(4) 0.1716(3) 0.0603(19) Uani 1 1 d . . . . .
N4 N 0.5061(5) 0.2774(5) 0.2039(4) 0.065(2) Uani 1 1 d . . . . .
N6 N 0.3785(4) 0.2820(4) 0.4117(3) 0.0400(14) Uani 1 1 d . . . . .
N8 N 0.3750(4) 0.5514(3) 0.2072(2) 0.0307(12) Uani 1 1 d . . . . .
N9 N 0.2071(4) 0.4389(3) 0.2629(2) 0.0291(12) Uani 1 1 d . . . . .
C00Z C 0.4639(5) 0.3009(5) 0.2329(3) 0.0408(17) Uani 1 1 d . . . . .
C1 C 0.3027(6) 0.3125(6) -0.1318(4) 0.067(3) Uani 1 1 d . . . . .
H1 H 0.316877 0.288620 -0.164689 0.080 Uiso 1 1 calc R U . . .
C2 C 0.3420(6) 0.2868(6) -0.0777(4) 0.056(2) Uani 1 1 d . . . . .
H2 H 0.382984 0.246299 -0.073755 0.067 Uiso 1 1 calc R U . . .
C3 C 0.3216(6) 0.3203(5) -0.0291(4) 0.053(2) Uani 1 1 d . . . . .
H3 H 0.348119 0.303042 0.008175 0.063 Uiso 1 1 calc R U . . .
C4 C 0.2436(6) 0.3716(6) -0.1393(4) 0.059(2) Uani 1 1 d . . . . .
H4 H 0.217705 0.389063 -0.176634 0.071 Uiso 1 1 calc R U . . .
C5 C 0.2227(6) 0.4052(5) -0.0906(4) 0.050(2) Uani 1 1 d . . . . .
C6 C 0.2624(5) 0.3787(5) -0.0361(3) 0.0449(19) Uani 1 1 d . . . . .
C7 C 0.1690(5) 0.4704(5) -0.0818(3) 0.0451(19) Uani 1 1 d . . . . .
C8 C 0.1111(7) 0.5160(6) -0.1180(4) 0.069(3) Uani 1 1 d . . . . .
H8 H 0.098877 0.506133 -0.159029 0.082 Uiso 1 1 calc R U . . .
C9 C 0.0711(6) 0.5754(6) -0.0950(4) 0.057(2) Uani 1 1 d . . . . .
H9 H 0.030807 0.606062 -0.120599 0.068 Uiso 1 1 calc R U . . .
C10 C 0.0879(5) 0.5924(5) -0.0346(3) 0.0484(19) Uani 1 1 d . . . . .
C11 C 0.1433(5) 0.5441(5) 0.0025(3) 0.0411(17) Uani 1 1 d . . . . .
H11 H 0.153917 0.552905 0.043368 0.049 Uiso 1 1 calc R U . . .
C12 C 0.1822(5) 0.4836(5) -0.0209(3) 0.0411(17) Uani 1 1 d . . . . .
C13 C 0.0482(5) 0.6600(6) -0.0093(3) 0.049(2) Uani 1 1 d . . . . .
C14 C 0.0399(6) 0.7388(6) -0.0336(4) 0.058(2) Uani 1 1 d . . . . .
H14 H 0.055515 0.746751 -0.068726 0.070 Uiso 1 1 calc R U . . .
C15 C 0.0226(5) 0.6512(5) 0.0409(3) 0.0460(19) Uani 1 1 d . . . . .
H15 H 0.026590 0.598831 0.058420 0.055 Uiso 1 1 calc R U . . .
C16 C -0.0083(5) 0.7156(5) 0.0664(4) 0.051(2) Uani 1 1 d . . . . .
H16 H -0.026622 0.706003 0.100562 0.061 Uiso 1 1 calc R U . . .
C17 C 0.0097(6) 0.8051(6) -0.0079(4) 0.058(2) Uani 1 1 d . . . . .
H17 H 0.004941 0.857377 -0.025473 0.069 Uiso 1 1 calc R U . . .
C18 C -0.0138(5) 0.7953(5) 0.0438(3) 0.049(2) Uani 1 1 d . . . . .
C19 C -0.0363(6) 0.8645(5) 0.0779(4) 0.052(2) Uani 1 1 d . . . . .
C20 C 0.0146(6) 0.9525(5) 0.0882(4) 0.055(2) Uani 1 1 d . . . . .
H20 H 0.052995 0.972192 0.064104 0.067 Uiso 1 1 calc R U . . .
C21 C -0.0986(6) 0.8428(5) 0.1106(4) 0.058(2) Uani 1 1 d . . . . .
H21 H -0.139978 0.786376 0.102081 0.070 Uiso 1 1 calc R U . . .
C22 C 0.0105(6) 1.0109(5) 0.1321(3) 0.049(2) Uani 1 1 d . . . . .
H22 H 0.045487 1.069705 0.137115 0.059 Uiso 1 1 calc R U . . .
C23 C -0.1027(6) 0.8996(5) 0.1548(4) 0.056(2) Uani 1 1 d . . . . .
H23 H -0.145791 0.881416 0.176498 0.067 Uiso 1 1 calc R U . . .
C24 C -0.0433(6) 0.9857(5) 0.1688(4) 0.050(2) Uani 1 1 d . . . . .
C25 C -0.0270(6) 1.0320(5) 0.2272(4) 0.050(2) Uani 1 1 d . . . . .
C26 C 0.0664(6) 1.0712(5) 0.2619(4) 0.053(2) Uani 1 1 d . . . . .
H26 H 0.114391 1.088454 0.243332 0.064 Uiso 1 1 calc R U . . .
C27 C -0.0975(6) 1.0208(5) 0.2559(4) 0.056(2) Uani 1 1 d . . . . .
H27 H -0.163514 1.003131 0.233489 0.067 Uiso 1 1 calc R U . . .
C28 C 0.0919(6) 1.0858(5) 0.3212(4) 0.052(2) Uani 1 1 d . . . . .
H28 H 0.156399 1.112866 0.342957 0.063 Uiso 1 1 calc R U . . .
C29 C -0.0736(5) 1.0346(5) 0.3157(4) 0.054(2) Uani 1 1 d . . . . .
H29 H -0.123102 1.026178 0.333836 0.065 Uiso 1 1 calc R U . . .
C30 C 0.0232(6) 1.0611(5) 0.3502(4) 0.051(2) Uani 1 1 d . . . . .
C31 C 0.0555(6) 1.0404(5) 0.4106(4) 0.0468(19) Uani 1 1 d . . . . .
C32 C 0.1431(6) 1.0853(5) 0.4516(4) 0.051(2) Uani 1 1 d . . . . .
H32 H 0.173470 1.141631 0.445876 0.061 Uiso 1 1 calc R U . . .
C33 C 0.0076(6) 0.9633(5) 0.4260(4) 0.048(2) Uani 1 1 d . . . . .
H33 H -0.055828 0.935893 0.402389 0.057 Uiso 1 1 calc R U . . .
C34 C 0.0499(5) 0.9272(5) 0.4738(3) 0.0473(19) Uani 1 1 d . . . . .
H34 H 0.015066 0.875235 0.482707 0.057 Uiso 1 1 calc R U . . .
C35 C 0.1418(6) 0.9632(5) 0.5101(4) 0.050(2) Uani 1 1 d . . . . .
C36 C 0.1853(5) 1.0468(5) 0.5011(4) 0.049(2) Uani 1 1 d . . . . .
H36 H 0.243896 1.077662 0.528696 0.059 Uiso 1 1 calc R U . . .
C37 C 0.1967(5) 0.9070(5) 0.5465(3) 0.0451(18) Uani 1 1 d . . . . .
C38 C 0.1541(5) 0.8354(5) 0.5684(3) 0.0463(19) Uani 1 1 d . . . . .
H38 H 0.092655 0.833846 0.573472 0.056 Uiso 1 1 calc R U . . .
C39 C 0.2918(5) 0.9131(5) 0.5484(3) 0.0430(18) Uani 1 1 d . . . . .
H39 H 0.325880 0.965166 0.539056 0.052 Uiso 1 1 calc R U . . .
C40 C 0.3388(5) 0.8457(5) 0.5635(3) 0.0444(18) Uani 1 1 d . . . . .
H40 H 0.404108 0.852298 0.564094 0.053 Uiso 1 1 calc R U . . .
C41 C 0.2920(5) 0.7682(5) 0.5779(3) 0.0395(17) Uani 1 1 d . . . . .
C42 C 0.1985(5) 0.7666(5) 0.5831(3) 0.0446(18) Uani 1 1 d . . . . .
H42 H 0.166360 0.717835 0.596739 0.053 Uiso 1 1 calc R U . . .
C43 C 0.3274(5) 0.6885(5) 0.5753(3) 0.0383(17) Uani 1 1 d . . . . .
C44 C 0.3670(5) 0.6726(5) 0.5299(3) 0.0390(17) Uani 1 1 d . . . . .
H44 H 0.377258 0.717584 0.506261 0.047 Uiso 1 1 calc R U . . .
C45 C 0.3910(5) 0.5950(5) 0.5189(3) 0.0404(17) Uani 1 1 d . . . . .
H45 H 0.416632 0.586852 0.487610 0.048 Uiso 1 1 calc R U . . .
C46 C 0.3785(4) 0.5268(4) 0.5532(3) 0.0316(15) Uani 1 1 d . . . . .
C47 C 0.3431(5) 0.5425(5) 0.6001(3) 0.0442(18) Uani 1 1 d . . . . .
H47 H 0.336123 0.498667 0.625042 0.053 Uiso 1 1 calc R U . . .
C48 C 0.3181(5) 0.6218(5) 0.6104(3) 0.0411(17) Uani 1 1 d . . . . .
H48 H 0.293859 0.630766 0.642209 0.049 Uiso 1 1 calc R U . . .
C49 C 0.3963(5) 0.4398(5) 0.5382(3) 0.0418(18) Uani 1 1 d . . . . .
C50 C 0.3801(4) 0.4091(4) 0.4803(3) 0.0337(15) Uani 1 1 d . . . . .
H50 H 0.362812 0.445702 0.450692 0.040 Uiso 1 1 calc R U . . .
C51 C 0.3889(5) 0.3253(5) 0.4656(3) 0.0383(17) Uani 1 1 d . . . . .
C52 C 0.4146(5) 0.2706(5) 0.5087(3) 0.0364(16) Uani 1 1 d . . . . .
C53 C 0.4337(5) 0.3028(5) 0.5667(3) 0.0428(18) Uani 1 1 d . . . . .
H53 H 0.452699 0.266797 0.596399 0.051 Uiso 1 1 calc R U . . .
C54 C 0.4253(5) 0.3856(5) 0.5815(3) 0.0381(17) Uani 1 1 d . . . . .
H54 H 0.439174 0.406967 0.621419 0.046 Uiso 1 1 calc R U . . .
C55 C 0.4140(5) 0.1876(4) 0.4781(3) 0.0396(17) Uani 1 1 d . . . . .
C56 C 0.3915(5) 0.1966(4) 0.4191(3) 0.0349(16) Uani 1 1 d . . . . .
C57 C 0.3791(5) 0.1281(5) 0.3760(4) 0.0465(19) Uani 1 1 d . . . . .
H57 H 0.363815 0.135541 0.335773 0.056 Uiso 1 1 calc R U . . .
C58 C 0.3907(6) 0.0486(5) 0.3957(4) 0.052(2) Uani 1 1 d . . . . .
H58 H 0.381813 -0.000515 0.368136 0.062 Uiso 1 1 calc R U . . .
C59 C 0.4148(6) 0.0388(5) 0.4545(4) 0.052(2) Uani 1 1 d . . . . .
H59 H 0.422605 -0.016814 0.466281 0.063 Uiso 1 1 calc R U . . .
C60 C 0.4277(5) 0.1073(5) 0.4963(4) 0.0450(19) Uani 1 1 d . . . . .
H60 H 0.445463 0.100025 0.536540 0.054 Uiso 1 1 calc R U . . .
C63 C 0.2633(7) 0.9037(6) 0.1328(4) 0.074(3) Uani 1 1 d . . . . .
H63A H 0.204560 0.860824 0.110990 0.110 Uiso 1 1 calc R U . . .
H63B H 0.316202 0.895860 0.117632 0.110 Uiso 1 1 calc R U . . .
H63C H 0.252210 0.962978 0.128371 0.110 Uiso 1 1 calc R U . . .
C64 C 0.2084(7) 0.9044(6) 0.2205(5) 0.077(3) Uani 1 1 d . . . . .
H64A H 0.194298 0.962089 0.213317 0.116 Uiso 1 1 calc R U . . .
H64B H 0.228436 0.901023 0.262631 0.116 Uiso 1 1 calc R U . . .
H64C H 0.150415 0.858914 0.201521 0.116 Uiso 1 1 calc R U . . .
C65 C 0.3781(7) 0.9638(6) 0.2292(5) 0.078(3) Uani 1 1 d . . . . .
H65A H 0.432850 0.957340 0.215472 0.118 Uiso 1 1 calc R U . . .
H65B H 0.394504 0.958943 0.271088 0.118 Uiso 1 1 calc R U . . .
H65C H 0.363180 1.021193 0.222048 0.118 Uiso 1 1 calc R U . . .
C66 C 0.2891(5) 0.8909(5) 0.1959(3) 0.0432(18) Uani 1 1 d . . . . .
C67 C 0.3095(5) 0.7993(5) 0.2044(3) 0.0433(18) Uani 1 1 d . . . . .
C68 C 0.2348(5) 0.7256(5) 0.1780(3) 0.0432(18) Uani 1 1 d . . . . .
H68 H 0.172198 0.734791 0.159368 0.052 Uiso 1 1 calc R U . . .
C69 C 0.2480(5) 0.6405(4) 0.1777(3) 0.0361(16) Uani 1 1 d . . . . .
H69 H 0.195888 0.592087 0.160397 0.043 Uiso 1 1 calc R U . . .
C70 C 0.4010(5) 0.7847(5) 0.2326(3) 0.0390(17) Uani 1 1 d . . . . .
H70 H 0.452322 0.832695 0.252117 0.047 Uiso 1 1 calc R U . . .
C71 C 0.4169(5) 0.7004(4) 0.2321(3) 0.0347(16) Uani 1 1 d . . . . .
C72 C 0.3425(5) 0.6287(4) 0.2043(3) 0.0340(16) Uani 1 1 d . . . . .
C73 C 0.4761(4) 0.5749(4) 0.2349(3) 0.0307(14) Uani 1 1 d . . . . .
C74 C 0.5029(4) 0.6661(4) 0.2524(3) 0.0341(15) Uani 1 1 d . . . . .
C75 C 0.5994(5) 0.7065(4) 0.2814(3) 0.0332(15) Uani 1 1 d . . . . .
H75 H 0.617046 0.767425 0.294330 0.040 Uiso 1 1 calc R U . . .
C76 C 0.6694(5) 0.6558(5) 0.2909(3) 0.0372(16) Uani 1 1 d . . . . .
C77 C 0.6404(4) 0.5669(4) 0.2693(3) 0.0307(14) Uani 1 1 d . . . . .
H77 H 0.688356 0.533170 0.273833 0.037 Uiso 1 1 calc R U . . .
C78 C 0.5450(5) 0.5255(4) 0.2415(3) 0.0343(15) Uani 1 1 d . . . . .
H78 H 0.527892 0.464868 0.227487 0.041 Uiso 1 1 calc R U . . .
C79 C 0.2615(6) 0.8299(5) 0.3944(4) 0.059(2) Uani 1 1 d . . . . .
H79A H 0.290385 0.840668 0.363018 0.089 Uiso 1 1 calc R U . . .
H79B H 0.307287 0.811092 0.426940 0.089 Uiso 1 1 calc R U . . .
H79C H 0.245734 0.883842 0.407908 0.089 Uiso 1 1 calc R U . . .
C80 C 0.0940(6) 0.7945(5) 0.3280(4) 0.061(2) Uani 1 1 d . . . . .
H80A H 0.080776 0.845263 0.347506 0.091 Uiso 1 1 calc R U . . .
H80B H 0.034445 0.749556 0.312494 0.091 Uiso 1 1 calc R U . . .
H80C H 0.118769 0.812453 0.295966 0.091 Uiso 1 1 calc R U . . .
C81 C 0.1350(6) 0.7329(5) 0.4235(4) 0.055(2) Uani 1 1 d . . . . .
H81A H 0.182999 0.706951 0.449996 0.082 Uiso 1 1 calc R U . . .
H81B H 0.073202 0.690405 0.409824 0.082 Uiso 1 1 calc R U . . .
H81C H 0.126967 0.785349 0.444170 0.082 Uiso 1 1 calc R U . . .
C82 C 0.1687(5) 0.7577(5) 0.3715(3) 0.0432(18) Uani 1 1 d . . . . .
C85 C 0.1855(5) 0.6763(5) 0.3421(3) 0.0388(17) Uani 1 1 d . . . . .
C86 C 0.2774(5) 0.6614(5) 0.3459(3) 0.0412(17) Uani 1 1 d . . . . .
H86 H 0.331899 0.705748 0.366771 0.049 Uiso 1 1 calc R U . . .
C87 C 0.1070(5) 0.6077(5) 0.3136(3) 0.0370(16) Uani 1 1 d . . . . .
H87 H 0.043655 0.614131 0.311322 0.044 Uiso 1 1 calc R U . . .
C88 C 0.2931(5) 0.5870(5) 0.3213(3) 0.0407(17) Uani 1 1 d . . . . .
H88 H 0.356437 0.580254 0.323923 0.049 Uiso 1 1 calc R U . . .
C89 C 0.1195(4) 0.5323(4) 0.2892(3) 0.0302(15) Uani 1 1 d . . . . .
C90 C 0.2123(4) 0.5211(4) 0.2922(3) 0.0322(15) Uani 1 1 d . . . . .
C91 C 0.0554(5) 0.4485(4) 0.2620(3) 0.0296(14) Uani 1 1 d . . . . .
C92 C 0.1098(4) 0.3932(4) 0.2480(3) 0.0312(15) Uani 1 1 d . . . . .
C93 C 0.0711(4) 0.3061(4) 0.2258(3) 0.0341(15) Uani 1 1 d . . . . .
H93 H 0.110294 0.268186 0.218174 0.041 Uiso 1 1 calc R U . . .
C94 C -0.0450(5) 0.4172(4) 0.2515(3) 0.0348(16) Uani 1 1 d . . . . .
H94 H -0.083400 0.454787 0.260574 0.042 Uiso 1 1 calc R U . . .
C95 C -0.0863(5) 0.3310(5) 0.2278(3) 0.0390(17) Uani 1 1 d . . . . .
C96 C -0.0282(5) 0.2763(4) 0.2150(3) 0.0421(18) Uani 1 1 d . . . . .
H96 H -0.057088 0.217357 0.198546 0.051 Uiso 1 1 calc R U . . .
C97 C -0.1955(5) 0.2945(5) 0.2151(4) 0.052(2) Uani 1 1 d D U . . .
C104 C 0.2589(5) 0.4147(5) 0.0655(3) 0.0385(17) Uani 1 1 d . . . . .
C105 C 0.2409(5) 0.3313(5) 0.0821(3) 0.0414(17) Uani 1 1 d . . . . .
H105 H 0.210722 0.281881 0.053513 0.050 Uiso 1 1 calc R U . . .
C106 C 0.3044(5) 0.4853(5) 0.1083(3) 0.0355(16) Uani 1 1 d . . . . .
H106 H 0.319059 0.541939 0.096900 0.043 Uiso 1 1 calc R U . . .
C107 C 0.2676(5) 0.3213(4) 0.1409(3) 0.0367(16) Uani 1 1 d . . . . .
C108 C 0.2457(5) 0.2344(5) 0.1572(3) 0.0409(17) Uani 1 1 d . . . . .
C109 C 0.3122(4) 0.3928(4) 0.1842(3) 0.0319(15) Uani 1 1 d . . . . .
C110 C 0.3292(4) 0.4756(4) 0.1669(3) 0.0317(15) Uani 1 1 d . . . . .
C111 C 0.3370(4) 0.3749(4) 0.2468(3) 0.0304(15) Uani 1 1 d . . . . .
C112 C 0.2842(4) 0.3948(4) 0.2827(3) 0.0290(14) Uani 1 1 d . . . . .
C113 C 0.2982(4) 0.3656(4) 0.3374(3) 0.0345(15) Uani 1 1 d . . . . .
H113 H 0.259089 0.377922 0.360591 0.041 Uiso 1 1 calc R U . . .
C114 C 0.3682(5) 0.3189(4) 0.3581(3) 0.0350(16) Uani 1 1 d . . . . .
C115 C 0.4250(5) 0.3013(4) 0.3243(3) 0.0351(16) Uani 1 1 d . . . . .
H115 H 0.475135 0.271193 0.338801 0.042 Uiso 1 1 calc R U . . .
C116 C 0.4086(4) 0.3277(4) 0.2691(3) 0.0311(15) Uani 1 1 d . . . . .
C117 C 0.7754(5) 0.7007(5) 0.3243(3) 0.0407(17) Uani 1 1 d . . . . .
C118 C 0.8106(5) 0.7760(5) 0.2920(4) 0.051(2) Uani 1 1 d . . . . .
H11A H 0.808328 0.752341 0.252934 0.076 Uiso 1 1 calc R U . . .
H11B H 0.877038 0.805241 0.313903 0.076 Uiso 1 1 calc R U . . .
H11C H 0.768918 0.818244 0.288646 0.076 Uiso 1 1 calc R U . . .
C119 C 0.7804(6) 0.7382(7) 0.3857(4) 0.066(3) Uani 1 1 d . . . . .
H11D H 0.740619 0.781979 0.382735 0.100 Uiso 1 1 calc R U . . .
H11E H 0.847410 0.765577 0.407621 0.100 Uiso 1 1 calc R U . . .
H11F H 0.756452 0.690815 0.406033 0.100 Uiso 1 1 calc R U . . .
C120 C 0.8414(5) 0.6351(5) 0.3298(4) 0.057(2) Uani 1 1 d . . . . .
H12A H 0.818022 0.586266 0.349227 0.085 Uiso 1 1 calc R U . . .
H12B H 0.907234 0.664304 0.352944 0.085 Uiso 1 1 calc R U . . .
H12C H 0.841189 0.612872 0.290927 0.085 Uiso 1 1 calc R U . . .
C99 C -0.2101(8) 0.2285(8) 0.2563(6) 0.084(4) Uani 0.897(17) 1 d D U P B 1
H99A H -0.184651 0.177616 0.247602 0.127 Uiso 0.897(17) 1 calc R U P B 1
H99B H -0.279072 0.209827 0.251472 0.127 Uiso 0.897(17) 1 calc R U P B 1
H99C H -0.176020 0.255000 0.296495 0.127 Uiso 0.897(17) 1 calc R U P B 1
C100 C -0.2450(7) 0.3671(7) 0.2298(7) 0.067(4) Uani 0.81(2) 1 d D U P B 1
H10A H -0.220547 0.386481 0.271829 0.101 Uiso 0.81(2) 1 calc R U P B 1
H10B H -0.314831 0.344357 0.218496 0.101 Uiso 0.81(2) 1 calc R U P B 1
H10C H -0.231066 0.416756 0.208475 0.101 Uiso 0.81(2) 1 calc R U P B 1
C103 C -0.2423(8) 0.2617(11) 0.1501(6) 0.076(5) Uani 0.77(2) 1 d D U P B 1
H10D H -0.236042 0.310951 0.127284 0.114 Uiso 0.77(2) 1 calc R U P B 1
H10E H -0.310755 0.235664 0.142927 0.114 Uiso 0.77(2) 1 calc R U P B 1
H10F H -0.210158 0.217662 0.138592 0.114 Uiso 0.77(2) 1 calc R U P B 1
C98 C -0.222(6) 0.306(7) 0.270(2) 0.070(13) Uani 0.103(17) 1 d D U P B 2
H98A H -0.182486 0.276849 0.300093 0.106 Uiso 0.103(17) 1 d R U P B 2
H98B H -0.290286 0.279269 0.263072 0.106 Uiso 0.103(17) 1 d R U P B 2
H98C H -0.209856 0.368179 0.284023 0.106 Uiso 0.103(17) 1 d R U P B 2
C101 C -0.254(3) 0.357(3) 0.183(3) 0.064(12) Uani 0.19(2) 1 d D U P B 2
H10G H -0.261941 0.400082 0.211006 0.097 Uiso 0.19(2) 1 calc R U P B 2
H10H H -0.318208 0.323002 0.159084 0.097 Uiso 0.19(2) 1 calc R U P B 2
H10I H -0.221103 0.386281 0.157232 0.097 Uiso 0.19(2) 1 calc R U P B 2
C102 C -0.232(3) 0.205(2) 0.177(2) 0.080(12) Uani 0.23(2) 1 d D U P B 2
H10J H -0.221913 0.210193 0.139228 0.120 Uiso 0.23(2) 1 calc R U P B 2
H10K H -0.301432 0.184515 0.171839 0.120 Uiso 0.23(2) 1 calc R U P B 2
H10L H -0.197312 0.162384 0.196827 0.120 Uiso 0.23(2) 1 calc R U P B 2
N11 N 0.5994(9) 0.9090(7) 0.3535(5) 0.124(5) Uani 1 1 d . . . . .
C83 C 0.6444(8) 1.0377(8) 0.2983(5) 0.100(4) Uani 1 1 d . . . . .
H83A H 0.645839 1.015204 0.259844 0.149 Uiso 1 1 calc R U . . .
H83B H 0.707942 1.073334 0.320396 0.149 Uiso 1 1 calc R U . . .
H83C H 0.595996 1.073666 0.293603 0.149 Uiso 1 1 calc R U . . .
C84 C 0.6202(9) 0.9658(8) 0.3292(5) 0.084(3) Uani 1 1 d . . . . .
Cl1 Cl 0.1400(3) 0.4859(2) 0.4341(2) 0.1349(14) Uani 1 1 d . U . . .
Cl2 Cl 0.067(3) 0.321(2) 0.3930(10) 0.141(9) Uani 0.34(5) 1 d D U P A 1
Cl3 Cl 0.0422(4) 0.3816(4) 0.5001(2) 0.190(2) Uani 1 1 d . U . . .
Cl2A Cl 0.0862(13) 0.3000(8) 0.4065(9) 0.145(5) Uani 0.66(5) 1 d D U P A 2

loop_
_atom_site_aniso_label
_atom_site_aniso_U_11
_atom_site_aniso_U_22
_atom_site_aniso_U_33
_atom_site_aniso_U_23
_atom_site_aniso_U_13
_atom_site_aniso_U_12
C121 0.106(8) 0.169(9) 0.125(8) 0.059(7) 0.064(7) 0.028(7)
N1 0.073(6) 0.127(9) 0.127(10) -0.019(7) 0.055(7) -0.015(6)
C61 0.052(6) 0.097(9) 0.111(10) 0.001(8) 0.027(7) -0.006(6)
C62 0.079(8) 0.150(12) 0.080(8) 0.010(8) 0.024(7) -0.015(8)
N2 0.035(3) 0.048(4) 0.030(3) 0.003(3) 0.001(3) 0.005(3)
N3 0.051(4) 0.042(4) 0.083(5) 0.005(4) 0.018(4) 0.000(3)
N4 0.035(4) 0.071(5) 0.089(6) -0.010(4) 0.028(4) 0.007(3)
N6 0.028(3) 0.038(3) 0.046(4) 0.002(3) 0.004(3) 0.002(3)
N8 0.023(3) 0.029(3) 0.032(3) 0.003(2) 0.000(2) 0.001(2)
N9 0.027(3) 0.028(3) 0.035(3) 0.000(2) 0.010(2) 0.013(2)
C00Z 0.034(4) 0.039(4) 0.050(5) 0.005(3) 0.014(4) 0.010(3)
C1 0.057(6) 0.082(7) 0.069(6) -0.008(5) 0.033(5) 0.017(5)
C2 0.045(5) 0.067(6) 0.059(6) 0.001(4) 0.017(4) 0.021(4)
C3 0.039(4) 0.061(5) 0.051(5) -0.009(4) 0.010(4) 0.005(4)
C4 0.053(5) 0.075(6) 0.049(5) 0.001(4) 0.024(4) 0.005(5)
C5 0.046(5) 0.056(5) 0.050(5) -0.002(4) 0.021(4) 0.005(4)
C6 0.035(4) 0.059(5) 0.033(4) -0.008(3) 0.009(3) -0.001(4)
C7 0.036(4) 0.061(5) 0.029(4) 0.007(3) 0.005(3) -0.002(4)
C8 0.078(7) 0.083(7) 0.037(5) 0.004(5) 0.011(5) 0.012(6)
C9 0.062(5) 0.058(5) 0.050(5) 0.018(4) 0.015(4) 0.014(4)
C10 0.040(4) 0.057(5) 0.041(4) 0.007(4) 0.009(4) 0.000(4)
C11 0.032(4) 0.053(5) 0.033(4) 0.006(3) 0.005(3) 0.002(3)
C12 0.037(4) 0.047(4) 0.037(4) 0.008(3) 0.008(3) 0.007(3)
C13 0.037(4) 0.066(5) 0.038(4) 0.009(4) 0.006(3) 0.005(4)
C14 0.053(5) 0.067(6) 0.057(5) 0.010(5) 0.018(4) 0.015(4)
C15 0.032(4) 0.047(4) 0.048(5) 0.000(4) 0.000(3) 0.003(3)
C16 0.030(4) 0.061(5) 0.049(5) 0.004(4) 0.002(3) -0.002(4)
C17 0.048(5) 0.065(6) 0.054(5) 0.023(4) 0.002(4) 0.014(4)
C18 0.031(4) 0.055(5) 0.048(5) 0.006(4) -0.004(3) 0.002(3)
C19 0.039(4) 0.059(5) 0.054(5) 0.008(4) 0.012(4) 0.004(4)
C20 0.051(5) 0.052(5) 0.070(6) 0.013(4) 0.023(4) 0.018(4)
C21 0.046(5) 0.046(5) 0.080(6) 0.004(4) 0.020(5) 0.003(4)
C22 0.049(5) 0.046(5) 0.052(5) 0.010(4) 0.014(4) 0.008(4)
C23 0.047(5) 0.054(5) 0.075(6) 0.007(4) 0.028(4) 0.017(4)
C24 0.044(4) 0.038(4) 0.065(5) 0.007(4) 0.014(4) 0.005(3)
C25 0.050(5) 0.036(4) 0.067(6) 0.007(4) 0.016(4) 0.019(4)
C26 0.041(4) 0.043(4) 0.071(6) 0.008(4) 0.012(4) 0.004(4)
C27 0.040(4) 0.052(5) 0.077(6) 0.000(4) 0.016(4) 0.019(4)
C28 0.037(4) 0.052(5) 0.058(5) -0.006(4) 0.002(4) 0.007(4)
C29 0.033(4) 0.058(5) 0.071(6) 0.000(4) 0.014(4) 0.015(4)
C30 0.046(5) 0.040(4) 0.066(6) -0.003(4) 0.012(4) 0.020(4)
C31 0.046(4) 0.043(4) 0.056(5) -0.003(4) 0.020(4) 0.015(4)
C32 0.049(5) 0.040(4) 0.061(5) -0.008(4) 0.016(4) 0.010(4)
C33 0.040(4) 0.043(4) 0.063(5) -0.012(4) 0.025(4) 0.007(3)
C34 0.043(4) 0.051(5) 0.054(5) -0.002(4) 0.023(4) 0.018(4)
C35 0.045(5) 0.038(4) 0.066(5) -0.014(4) 0.021(4) 0.007(4)
C36 0.033(4) 0.050(5) 0.064(5) -0.014(4) 0.016(4) 0.014(4)
C37 0.044(4) 0.041(4) 0.055(5) -0.001(4) 0.024(4) 0.009(3)
C38 0.043(4) 0.046(4) 0.056(5) -0.003(4) 0.028(4) 0.005(4)
C39 0.034(4) 0.033(4) 0.059(5) -0.008(3) 0.016(4) 0.003(3)
C40 0.031(4) 0.041(4) 0.062(5) 0.004(4) 0.015(4) 0.006(3)
C41 0.038(4) 0.040(4) 0.041(4) -0.003(3) 0.018(3) 0.004(3)
C42 0.043(4) 0.037(4) 0.058(5) -0.005(4) 0.030(4) 0.003(3)
C43 0.022(3) 0.048(4) 0.038(4) -0.005(3) 0.007(3) -0.002(3)
C44 0.030(4) 0.045(4) 0.039(4) 0.009(3) 0.010(3) -0.001(3)
C45 0.031(4) 0.048(4) 0.040(4) 0.006(3) 0.009(3) 0.005(3)
C46 0.018(3) 0.047(4) 0.028(3) 0.008(3) 0.003(3) 0.008(3)
C47 0.042(4) 0.053(5) 0.037(4) 0.013(3) 0.013(3) 0.006(4)
C48 0.040(4) 0.051(5) 0.035(4) 0.009(3) 0.014(3) 0.010(3)
C49 0.030(4) 0.054(5) 0.037(4) 0.007(3) 0.011(3) -0.001(3)
C50 0.022(3) 0.047(4) 0.028(4) 0.006(3) 0.003(3) 0.003(3)
C51 0.022(3) 0.051(4) 0.042(4) -0.001(3) 0.011(3) 0.008(3)
C52 0.026(3) 0.047(4) 0.035(4) 0.018(3) 0.008(3) 0.001(3)
C53 0.036(4) 0.053(5) 0.046(5) 0.021(4) 0.015(3) 0.017(3)
C54 0.030(4) 0.052(5) 0.036(4) 0.012(3) 0.015(3) 0.007(3)
C55 0.029(4) 0.037(4) 0.059(5) 0.014(4) 0.021(3) 0.010(3)
C56 0.027(3) 0.030(4) 0.047(4) 0.008(3) 0.010(3) 0.003(3)
C57 0.037(4) 0.041(4) 0.059(5) 0.009(4) 0.015(4) 0.003(3)
C58 0.046(5) 0.040(4) 0.071(6) 0.009(4) 0.024(4) 0.004(4)
C59 0.045(4) 0.038(4) 0.071(6) 0.016(4) 0.015(4) 0.004(4)
C60 0.029(4) 0.046(4) 0.063(5) 0.014(4) 0.018(4) 0.006(3)
C63 0.078(7) 0.066(6) 0.082(7) 0.020(5) 0.022(6) 0.028(5)
C64 0.080(7) 0.063(6) 0.102(8) 0.019(6) 0.041(6) 0.023(5)
C65 0.066(6) 0.054(6) 0.103(8) -0.001(5) 0.007(6) 0.013(5)
C66 0.038(4) 0.040(4) 0.051(5) 0.012(3) 0.010(3) 0.012(3)
C67 0.039(4) 0.040(4) 0.051(5) 0.005(3) 0.013(4) 0.009(3)
C68 0.030(4) 0.053(5) 0.041(4) 0.008(3) 0.003(3) 0.007(3)
C69 0.024(3) 0.033(4) 0.043(4) 0.004(3) 0.001(3) 0.000(3)
C70 0.028(4) 0.040(4) 0.046(4) 0.004(3) 0.008(3) 0.006(3)
C71 0.025(3) 0.039(4) 0.037(4) 0.005(3) 0.004(3) 0.008(3)
C72 0.029(3) 0.030(4) 0.031(4) 0.009(3) -0.001(3) -0.004(3)
C73 0.027(3) 0.032(4) 0.030(4) 0.005(3) 0.007(3) 0.002(3)
C74 0.022(3) 0.042(4) 0.034(4) 0.001(3) 0.003(3) 0.006(3)
C75 0.030(3) 0.031(3) 0.031(4) 0.002(3) -0.001(3) 0.006(3)
C76 0.025(3) 0.047(4) 0.035(4) 0.003(3) 0.008(3) 0.001(3)
C77 0.024(3) 0.038(4) 0.027(3) 0.003(3) 0.006(3) 0.004(3)
C78 0.039(4) 0.025(3) 0.035(4) -0.001(3) 0.010(3) 0.002(3)
C79 0.049(5) 0.042(5) 0.080(6) -0.007(4) 0.017(5) 0.000(4)
C80 0.051(5) 0.044(5) 0.082(7) -0.001(4) 0.015(5) 0.008(4)
C81 0.055(5) 0.051(5) 0.056(5) -0.009(4) 0.021(4) 0.002(4)
C82 0.037(4) 0.041(4) 0.048(4) 0.000(3) 0.011(3) 0.004(3)
C85 0.034(4) 0.043(4) 0.033(4) 0.003(3) 0.001(3) 0.007(3)
C86 0.029(4) 0.039(4) 0.049(4) -0.006(3) 0.009(3) 0.002(3)
C87 0.026(3) 0.048(4) 0.045(4) 0.003(3) 0.019(3) 0.012(3)
C88 0.017(3) 0.052(5) 0.047(4) -0.001(4) 0.004(3) 0.005(3)
C89 0.025(3) 0.044(4) 0.021(3) 0.008(3) 0.007(3) 0.004(3)
C90 0.021(3) 0.038(4) 0.039(4) 0.007(3) 0.008(3) 0.010(3)
C91 0.031(3) 0.033(3) 0.022(3) 0.002(3) 0.007(3) 0.003(3)
C92 0.025(3) 0.030(3) 0.035(4) 0.003(3) 0.004(3) 0.006(3)
C93 0.020(3) 0.034(4) 0.042(4) -0.001(3) 0.002(3) 0.007(3)
C94 0.027(3) 0.035(4) 0.044(4) 0.015(3) 0.014(3) 0.006(3)
C95 0.025(3) 0.044(4) 0.043(4) 0.008(3) 0.007(3) 0.000(3)
C96 0.043(4) 0.029(4) 0.052(5) 0.008(3) 0.016(4) -0.002(3)
C97 0.033(4) 0.049(4) 0.071(5) 0.009(4) 0.019(3) -0.001(3)
C104 0.024(3) 0.057(5) 0.029(4) 0.002(3) 0.006(3) 0.001(3)
C105 0.029(4) 0.046(4) 0.042(4) -0.013(3) 0.006(3) 0.004(3)
C106 0.028(3) 0.043(4) 0.034(4) 0.005(3) 0.008(3) 0.006(3)
C107 0.024(3) 0.042(4) 0.046(4) -0.001(3) 0.015(3) 0.006(3)
C108 0.036(4) 0.039(4) 0.044(4) 0.005(3) 0.008(3) 0.006(3)
C109 0.023(3) 0.041(4) 0.034(4) 0.010(3) 0.007(3) 0.014(3)
C110 0.012(3) 0.042(4) 0.036(4) 0.003(3) 0.000(3) 0.006(3)
C111 0.025(3) 0.022(3) 0.036(4) -0.003(3) 0.003(3) -0.003(3)
C112 0.025(3) 0.024(3) 0.035(4) 0.000(3) 0.006(3) 0.005(3)
C113 0.024(3) 0.040(4) 0.039(4) 0.002(3) 0.011(3) 0.004(3)
C114 0.033(4) 0.033(4) 0.039(4) 0.008(3) 0.011(3) 0.004(3)
C115 0.032(4) 0.030(4) 0.043(4) 0.006(3) 0.006(3) 0.013(3)
C116 0.015(3) 0.032(3) 0.045(4) 0.003(3) 0.010(3) 0.002(3)
C117 0.022(3) 0.053(4) 0.034(4) 0.001(3) -0.003(3) -0.004(3)
C118 0.032(4) 0.054(5) 0.056(5) 0.004(4) 0.008(4) -0.006(3)
C119 0.033(4) 0.100(7) 0.054(5) -0.010(5) 0.009(4) -0.002(4)
C120 0.024(4) 0.056(5) 0.081(6) 0.010(4) 0.005(4) 0.006(3)
C99 0.064(7) 0.080(8) 0.121(9) 0.045(7) 0.049(6) 0.002(5)
C100 0.024(5) 0.073(7) 0.106(10) 0.014(7) 0.024(6) 0.006(5)
C103 0.033(6) 0.088(9) 0.086(9) -0.010(7) 0.012(6) -0.022(6)
C98 0.060(17) 0.069(18) 0.081(18) 0.011(15) 0.025(14) 0.004(15)
C101 0.051(16) 0.066(17) 0.073(18) 0.008(15) 0.013(14) 0.013(13)
C102 0.054(16) 0.085(18) 0.085(18) 0.003(15) 0.008(13) -0.001(14)
N11 0.152(11) 0.069(7) 0.091(8) -0.018(6) -0.036(7) 0.004(7)
C83 0.067(7) 0.112(10) 0.086(8) -0.002(7) -0.002(6) -0.018(7)
C84 0.099(9) 0.066(7) 0.060(7) -0.007(6) -0.009(6) 0.015(6)
Cl1 0.123(3) 0.104(3) 0.177(4) 0.043(3) 0.051(3) 0.008(2)
Cl2 0.136(12) 0.164(16) 0.127(12) 0.032(10) 0.061(9) 0.002(12)
Cl3 0.133(4) 0.283(7) 0.149(4) 0.048(4) 0.064(3) -0.009(4)
Cl2A 0.148(8) 0.068(5) 0.247(11) 0.001(5) 0.125(8) -0.003(4)

loop_
_atom_type_symbol
_atom_type_description
_atom_type_scat_dispersion_real
_atom_type_scat_dispersion_imag
_atom_type_scat_source
C C 0.0181 0.0091 'International Tables Vol C Tables 4.2.6.8 and 6.1.1.4'
H H 0.0000 0.0000 'International Tables Vol C Tables 4.2.6.8 and 6.1.1.4'
Cl Cl 0.3639 0.7018 'International Tables Vol C Tables 4.2.6.8 and 6.1.1.4'
N N 0.0311 0.0180 'International Tables Vol C Tables 4.2.6.8 and 6.1.1.4'

loop_
_geom_angle_atom_site_label_1
_geom_angle_atom_site_label_2
_geom_angle_atom_site_label_3
_geom_angle
_geom_angle_site_symmetry_1
_geom_angle_site_symmetry_3
_geom_angle_publ_flag
Cl1 C121 H121 112.3 . . ?
Cl1 C121 H12D 108.0 . . ?
Cl1 C121 Cl2 97.3(15) . . ?
Cl1 C121 Cl3 116.6(10) . . ?
Cl1 C121 Cl2A 111.3(10) . . ?
Cl2 C121 H121 112.3 . . ?
Cl3 C121 H121 112.3 . . ?
Cl3 C121 H12D 108.0 . . ?
Cl3 C121 Cl2 104.9(13) . . ?
Cl3 C121 Cl2A 104.8(9) . . ?
Cl2A C121 H12D 108.0 . . ?
N1 C61 C62 179.6(15) . . ?
C61 C62 H62A 109.5 . . ?
C61 C62 H62B 109.5 . . ?
C61 C62 H62C 109.5 . . ?
H62A C62 H62B 109.5 . . ?
H62A C62 H62C 109.5 . . ?
H62B C62 H62C 109.5 . . ?
C6 N2 C12 109.5(6) . . ?
C6 N2 C104 125.9(6) . . ?
C12 N2 C104 124.6(6) . . ?
C51 N6 C56 108.4(6) . . ?
C51 N6 C114 127.0(6) . . ?
C56 N6 C114 124.2(6) . . ?
C72 N8 C73 106.4(5) . . ?
C72 N8 C110 123.6(5) . . ?
C110 N8 C73 123.5(5) . . ?
C90 N9 C92 106.5(5) . . ?
C90 N9 C112 119.3(5) . . ?
C92 N9 C112 120.9(5) . . ?
N4 C00Z C116 178.1(8) . . ?
C2 C1 H1 119.1 . . ?
C4 C1 H1 119.1 . . ?
C4 C1 C2 121.8(9) . . ?
C1 C2 H2 120.0 . . ?
C1 C2 C3 120.1(8) . . ?
C3 C2 H2 120.0 . . ?
C2 C3 H3 120.7 . . ?
C6 C3 C2 118.6(8) . . ?
C6 C3 H3 120.7 . . ?
C1 C4 H4 120.9 . . ?
C1 C4 C5 118.2(9) . . ?
C5 C4 H4 120.9 . . ?
C4 C5 C6 119.6(8) . . ?
C4 C5 C7 133.1(8) . . ?
C6 C5 C7 107.2(7) . . ?
N2 C6 C5 108.6(7) . . ?
C3 C6 N2 129.6(7) . . ?
C3 C6 C5 121.6(7) . . ?
C8 C7 C5 134.6(8) . . ?
C8 C7 C12 118.7(8) . . ?
C12 C7 C5 106.7(7) . . ?
C7 C8 H8 120.1 . . ?
C9 C8 C7 119.9(8) . . ?
C9 C8 H8 120.1 . . ?
C8 C9 H9 119.0 . . ?
C8 C9 C10 121.9(8) . . ?
C10 C9 H9 119.0 . . ?
C9 C10 C13 122.1(7) . . ?
C11 C10 C9 118.7(8) . . ?
C11 C10 C13 119.2(7) . . ?
C10 C11 H11 120.5 . . ?
C12 C11 C10 119.1(7) . . ?
C12 C11 H11 120.5 . . ?
N2 C12 C7 107.9(7) . . ?
C11 C12 N2 130.5(7) . . ?
C11 C12 C7 121.6(7) . . ?
C14 C13 C10 121.7(7) . . ?
C15 C13 C10 121.9(7) . . ?
C15 C13 C14 116.4(8) . . ?
C13 C14 H14 118.9 . . ?
C17 C14 C13 122.2(8) . . ?
C17 C14 H14 118.9 . . ?
C13 C15 H15 119.0 . . ?
C16 C15 C13 122.0(8) . . ?
C16 C15 H15 119.0 . . ?
C15 C16 H16 119.0 . . ?
C15 C16 C18 122.1(8) . . ?
C18 C16 H16 119.0 . . ?
C14 C17 H17 119.9 . . ?
C14 C17 C18 120.2(8) . . ?
C18 C17 H17 119.9 . . ?
C16 C18 C19 118.2(8) . . ?
C17 C18 C16 117.0(8) . . ?
C17 C18 C19 124.6(8) . . ?
C20 C19 C18 123.5(8) . . ?
C21 C19 C18 119.9(8) . . ?
C21 C19 C20 115.6(8) . . ?
C19 C20 H20 118.8 . . ?
C22 C20 C19 122.3(8) . . ?
C22 C20 H20 118.8 . . ?
C19 C21 H21 118.7 . . ?
C23 C21 C19 122.6(8) . . ?
C23 C21 H21 118.7 . . ?
C20 C22 H22 119.3 . . ?
C20 C22 C24 121.3(8) . . ?
C24 C22 H22 119.3 . . ?
C21 C23 H23 119.5 . . ?
C21 C23 C24 121.0(8) . . ?
C24 C23 H23 119.5 . . ?
C22 C24 C23 116.5(8) . . ?
C22 C24 C25 124.3(7) . . ?
C23 C24 C25 117.6(8) . . ?
C26 C25 C24 120.1(8) . . ?
C26 C25 C27 115.8(8) . . ?
C27 C25 C24 122.3(7) . . ?
C25 C26 H26 118.6 . . ?
C28 C26 C25 122.9(8) . . ?
C28 C26 H26 118.6 . . ?
C25 C27 H27 119.1 . . ?
C29 C27 C25 121.7(8) . . ?
C29 C27 H27 119.1 . . ?
C26 C28 H28 119.8 . . ?
C26 C28 C30 120.3(7) . . ?
C30 C28 H28 119.8 . . ?
C27 C29 H29 119.6 . . ?
C27 C29 C30 120.8(8) . . ?
C30 C29 H29 119.6 . . ?
C28 C30 C29 117.0(8) . . ?
C28 C30 C31 119.1(7) . . ?
C29 C30 C31 121.6(8) . . ?
C32 C31 C30 122.9(7) . . ?
C33 C31 C30 119.4(7) . . ?
C33 C31 C32 116.7(8) . . ?
C31 C32 H32 119.9 . . ?
C36 C32 C31 120.1(7) . . ?
C36 C32 H32 119.9 . . ?
C31 C33 H33 119.3 . . ?
C34 C33 C31 121.4(8) . . ?
C34 C33 H33 119.3 . . ?
C33 C34 H34 118.7 . . ?
C33 C34 C35 122.5(8) . . ?
C35 C34 H34 118.7 . . ?
C34 C35 C36 117.1(8) . . ?
C34 C35 C37 119.1(7) . . ?
C36 C35 C37 122.4(7) . . ?
C32 C36 H36 119.6 . . ?
C35 C36 C32 120.8(7) . . ?
C35 C36 H36 119.6 . . ?
C38 C37 C35 123.6(7) . . ?
C39 C37 C35 118.0(7) . . ?
C39 C37 C38 116.8(7) . . ?
C37 C38 H38 119.0 . . ?
C42 C38 C37 122.0(7) . . ?
C42 C38 H38 119.0 . . ?
C37 C39 H39 119.0 . . ?
C37 C39 C40 121.9(7) . . ?
C40 C39 H39 119.0 . . ?
C39 C40 H40 119.4 . . ?
C39 C40 C41 121.2(7) . . ?
C41 C40 H40 119.4 . . ?
C40 C41 C42 116.5(7) . . ?
C40 C41 C43 121.1(7) . . ?
C42 C41 C43 121.1(6) . . ?
C38 C42 C41 120.5(7) . . ?
C38 C42 H42 119.8 . . ?
C41 C42 H42 119.8 . . ?
C44 C43 C41 117.4(7) . . ?
C48 C43 C41 125.8(7) . . ?
C48 C43 C44 116.5(7) . . ?
C43 C44 H44 118.9 . . ?
C45 C44 C43 122.2(7) . . ?
C45 C44 H44 118.9 . . ?
C44 C45 H45 119.5 . . ?
C44 C45 C46 121.1(7) . . ?
C46 C45 H45 119.5 . . ?
C45 C46 C49 121.1(6) . . ?
C47 C46 C45 117.6(7) . . ?
C47 C46 C49 121.2(6) . . ?
C46 C47 H47 119.7 . . ?
C48 C47 C46 120.5(7) . . ?
C48 C47 H47 119.7 . . ?
C43 C48 H48 119.0 . . ?
C47 C48 C43 122.0(7) . . ?
C47 C48 H48 119.0 . . ?
C50 C49 C46 119.7(6) . . ?
C50 C49 C54 119.1(7) . . ?
C54 C49 C46 121.1(6) . . ?
C49 C50 H50 120.1 . . ?
C51 C50 C49 119.9(7) . . ?
C51 C50 H50 120.1 . . ?
N6 C51 C52 109.3(6) . . ?
C50 C51 N6 129.8(7) . . ?
C50 C51 C52 120.8(7) . . ?
C51 C52 C55 106.0(6) . . ?
C53 C52 C51 118.9(7) . . ?
C53 C52 C55 135.0(6) . . ?
C52 C53 H53 119.7 . . ?
C54 C53 C52 120.6(7) . . ?
C54 C53 H53 119.7 . . ?
C49 C54 H54 119.7 . . ?
C53 C54 C49 120.7(7) . . ?
C53 C54 H54 119.7 . . ?
C56 C55 C52 107.6(6) . . ?
C56 C55 C60 119.3(7) . . ?
C60 C55 C52 133.1(7) . . ?
C55 C56 N6 108.5(6) . . ?
C55 C56 C57 123.4(6) . . ?
C57 C56 N6 127.9(7) . . ?
C56 C57 H57 122.2 . . ?
C58 C57 C56 115.6(7) . . ?
C58 C57 H57 122.2 . . ?
C57 C58 H58 119.1 . . ?
C57 C58 C59 121.8(8) . . ?
C59 C58 H58 119.1 . . ?
C58 C59 H59 119.2 . . ?
C60 C59 C58 121.7(7) . . ?
C60 C59 H59 119.2 . . ?
C55 C60 H60 120.9 . . ?
C59 C60 C55 118.2(8) . . ?
C59 C60 H60 120.9 . . ?
H63A C63 H63B 109.5 . . ?
H63A C63 H63C 109.5 . . ?
H63B C63 H63C 109.5 . . ?
C66 C63 H63A 109.5 . . ?
C66 C63 H63B 109.5 . . ?
C66 C63 H63C 109.5 . . ?
H64A C64 H64B 109.5 . . ?
H64A C64 H64C 109.5 . . ?
H64B C64 H64C 109.5 . . ?
C66 C64 H64A 109.5 . . ?
C66 C64 H64B 109.5 . . ?
C66 C64 H64C 109.5 . . ?
H65A C65 H65B 109.5 . . ?
H65A C65 H65C 109.5 . . ?
H65B C65 H65C 109.5 . . ?
C66 C65 H65A 109.5 . . ?
C66 C65 H65B 109.5 . . ?
C66 C65 H65C 109.5 . . ?
C63 C66 C64 110.2(7) . . ?
C63 C66 C65 107.6(7) . . ?
C63 C66 C67 110.7(7) . . ?
C64 C66 C65 106.1(7) . . ?
C64 C66 C67 110.4(7) . . ?
C67 C66 C65 111.6(6) . . ?
C68 C67 C66 118.6(6) . . ?
C70 C67 C66 123.3(6) . . ?
C70 C67 C68 117.7(7) . . ?
C67 C68 H68 118.3 . . ?
C69 C68 C67 123.4(7) . . ?
C69 C68 H68 118.3 . . ?
C68 C69 H69 121.4 . . ?
C68 C69 C72 117.2(6) . . ?
C72 C69 H69 121.4 . . ?
C67 C70 H70 119.9 . . ?
C71 C70 C67 120.2(6) . . ?
C71 C70 H70 119.9 . . ?
C70 C71 C72 121.0(6) . . ?
C70 C71 C74 132.7(6) . . ?
C72 C71 C74 106.2(6) . . ?
N8 C72 C69 128.2(6) . . ?
N8 C72 C71 111.4(6) . . ?
C71 C72 C69 120.4(6) . . ?
C74 C73 N8 108.9(5) . . ?
C78 C73 N8 130.3(6) . . ?
C78 C73 C74 120.6(6) . . ?
C73 C74 C71 107.0(5) . . ?
C75 C74 C71 132.5(6) . . ?
C75 C74 C73 120.4(6) . . ?
C74 C75 H75 120.4 . . ?
C76 C75 C74 119.2(6) . . ?
C76 C75 H75 120.4 . . ?
C75 C76 C117 118.7(6) . . ?
C77 C76 C75 118.3(6) . . ?
C77 C76 C117 123.0(6) . . ?
C76 C77 H77 118.3 . . ?
C78 C77 C76 123.3(6) . . ?
C78 C77 H77 118.3 . . ?
C73 C78 C77 117.9(6) . . ?
C73 C78 H78 121.0 . . ?
C77 C78 H78 121.0 . . ?
H79A C79 H79B 109.5 . . ?
H79A C79 H79C 109.5 . . ?
H79B C79 H79C 109.5 . . ?
C82 C79 H79A 109.5 . . ?
C82 C79 H79B 109.5 . . ?
C82 C79 H79C 109.5 . . ?
H80A C80 H80B 109.5 . . ?
H80A C80 H80C 109.5 . . ?
H80B C80 H80C 109.5 . . ?
C82 C80 H80A 109.5 . . ?
C82 C80 H80B 109.5 . . ?
C82 C80 H80C 109.5 . . ?
H81A C81 H81B 109.5 . . ?
H81A C81 H81C 109.5 . . ?
H81B C81 H81C 109.5 . . ?
C82 C81 H81A 109.5 . . ?
C82 C81 H81B 109.5 . . ?
C82 C81 H81C 109.5 . . ?
C80 C82 C79 107.9(6) . . ?
C80 C82 C81 111.1(7) . . ?
C80 C82 C85 109.4(6) . . ?
C81 C82 C79 107.7(7) . . ?
C85 C82 C79 112.1(6) . . ?
C85 C82 C81 108.5(6) . . ?
C86 C85 C82 123.7(6) . . ?
C87 C85 C82 119.6(6) . . ?
C87 C85 C86 116.5(6) . . ?
C85 C86 H86 118.0 . . ?
C88 C86 C85 123.9(6) . . ?
C88 C86 H86 118.0 . . ?
C85 C87 H87 119.3 . . ?
C89 C87 C85 121.4(6) . . ?
C89 C87 H87 119.3 . . ?
C86 C88 H88 121.3 . . ?
C86 C88 C90 117.5(6) . . ?
C90 C88 H88 121.3 . . ?
C87 C89 C90 120.3(6) . . ?
C87 C89 C91 134.2(6) . . ?
C90 C89 C91 105.3(6) . . ?
C88 C90 N9 129.6(6) . . ?
C88 C90 C89 120.3(6) . . ?
C89 C90 N9 110.1(5) . . ?
C92 C91 C89 108.5(5) . . ?
C92 C91 C94 119.6(6) . . ?
C94 C91 C89 131.8(6) . . ?
C91 C92 N9 109.1(5) . . ?
C91 C92 C93 122.6(6) . . ?
C93 C92 N9 128.2(6) . . ?
C92 C93 H93 121.4 . . ?
C92 C93 C96 117.2(6) . . ?
C96 C93 H93 121.4 . . ?
C91 C94 H94 120.4 . . ?
C95 C94 C91 119.1(6) . . ?
C95 C94 H94 120.4 . . ?
C94 C95 C96 119.6(6) . . ?
C94 C95 C97 120.8(7) . . ?
C96 C95 C97 119.6(6) . . ?
C93 C96 C95 121.9(6) . . ?
C93 C96 H96 119.1 . . ?
C95 C96 H96 119.1 . . ?
C99 C97 C95 108.9(7) . . ?
C99 C97 C100 104.4(9) . . ?
C99 C97 C103 115.6(9) . . ?
C100 C97 C95 110.4(7) . . ?
C103 C97 C95 110.2(7) . . ?
C103 C97 C100 107.1(10) . . ?
C98 C97 C95 109(4) . . ?
C98 C97 C101 96(5) . . ?
C98 C97 C102 118(4) . . ?
C101 C97 C95 111(2) . . ?
C101 C97 C102 107(3) . . ?
C102 C97 C95 113.6(19) . . ?
C105 C104 N2 119.7(6) . . ?
C106 C104 N2 121.2(6) . . ?
C106 C104 C105 119.0(6) . . ?
C104 C105 H105 120.5 . . ?
C107 C105 C104 119.0(6) . . ?
C107 C105 H105 120.5 . . ?
C104 C106 H106 119.0 . . ?
C110 C106 C104 122.0(7) . . ?
C110 C106 H106 119.0 . . ?
C105 C107 C108 118.1(6) . . ?
C105 C107 C109 121.9(6) . . ?
C109 C107 C108 120.0(6) . . ?
N3 C108 C107 177.9(8) . . ?
C107 C109 C111 117.7(6) . . ?
C110 C109 C107 118.4(6) . . ?
C110 C109 C111 123.9(6) . . ?
C106 C110 N8 117.8(6) . . ?
C106 C110 C109 119.6(6) . . ?
C109 C110 N8 122.5(6) . . ?
C112 C111 C109 122.0(6) . . ?
C112 C111 C116 117.0(6) . . ?
C116 C111 C109 120.6(6) . . ?
C111 C112 N9 121.1(6) . . ?
C111 C112 C113 121.2(6) . . ?
C113 C112 N9 117.4(6) . . ?
C112 C113 H113 119.7 . . ?
C114 C113 C112 120.6(6) . . ?
C114 C113 H113 119.7 . . ?
C113 C114 N6 121.5(6) . . ?
C113 C114 C115 119.5(6) . . ?
C115 C114 N6 118.8(6) . . ?
C114 C115 H115 120.1 . . ?
C114 C115 C116 119.8(6) . . ?
C116 C115 H115 120.1 . . ?
C111 C116 C00Z 120.1(6) . . ?
C115 C116 C00Z 118.0(6) . . ?
C115 C116 C111 121.8(6) . . ?
C118 C117 C76 109.9(6) . . ?
C119 C117 C76 108.7(6) . . ?
C119 C117 C118 109.2(7) . . ?
C120 C117 C76 111.1(6) . . ?
C120 C117 C118 109.3(6) . . ?
C120 C117 C119 108.7(7) . . ?
C117 C118 H11A 109.5 . . ?
C117 C118 H11B 109.5 . . ?
C117 C118 H11C 109.5 . . ?
H11A C118 H11B 109.5 . . ?
H11A C118 H11C 109.5 . . ?
H11B C118 H11C 109.5 . . ?
C117 C119 H11D 109.5 . . ?
C117 C119 H11E 109.5 . . ?
C117 C119 H11F 109.5 . . ?
H11D C119 H11E 109.5 . . ?
H11D C119 H11F 109.5 . . ?
H11E C119 H11F 109.5 . . ?
C117 C120 H12A 109.5 . . ?
C117 C120 H12B 109.5 . . ?
C117 C120 H12C 109.5 . . ?
H12A C120 H12B 109.5 . . ?
H12A C120 H12C 109.5 . . ?
H12B C120 H12C 109.5 . . ?
C97 C99 H99A 109.5 . . ?
C97 C99 H99B 109.5 . . ?
C97 C99 H99C 109.5 . . ?
H99A C99 H99B 109.5 . . ?
H99A C99 H99C 109.5 . . ?
H99B C99 H99C 109.5 . . ?
C97 C100 H10A 109.5 . . ?
C97 C100 H10B 109.5 . . ?
C97 C100 H10C 109.5 . . ?
H10A C100 H10B 109.5 . . ?
H10A C100 H10C 109.5 . . ?
H10B C100 H10C 109.5 . . ?
C97 C103 H10D 109.5 . . ?
C97 C103 H10E 109.5 . . ?
C97 C103 H10F 109.5 . . ?
H10D C103 H10E 109.5 . . ?
H10D C103 H10F 109.5 . . ?
H10E C103 H10F 109.5 . . ?
C97 C98 H98A 109.0 . . ?
C97 C98 H98B 109.7 . . ?
C97 C98 H98C 109.7 . . ?
H98A C98 H98B 109.5 . . ?
H98A C98 H98C 109.5 . . ?
H98B C98 H98C 109.5 . . ?
C97 C101 H10G 109.5 . . ?
C97 C101 H10H 109.5 . . ?
C97 C101 H10I 109.5 . . ?
H10G C101 H10H 109.5 . . ?
H10G C101 H10I 109.5 . . ?
H10H C101 H10I 109.5 . . ?
C97 C102 H10J 109.5 . . ?
C97 C102 H10K 109.5 . . ?
C97 C102 H10L 109.5 . . ?
H10J C102 H10K 109.5 . . ?
H10J C102 H10L 109.5 . . ?
H10K C102 H10L 109.5 . . ?
H83A C83 H83B 109.5 . . ?
H83A C83 H83C 109.5 . . ?
H83B C83 H83C 109.5 . . ?
C84 C83 H83A 109.5 . . ?
C84 C83 H83B 109.5 . . ?
C84 C83 H83C 109.5 . . ?
N11 C84 C83 178.9(15) . . ?

loop_
_geom_bond_atom_site_label_1
_geom_bond_atom_site_label_2
_geom_bond_distance
_geom_bond_site_symmetry_2
_geom_bond_publ_flag
C121 H121 1.0000 . ?
C121 H12D 1.0000 . ?
C121 Cl1 1.613(14) . ?
C121 Cl2 1.86(2) . ?
C121 Cl3 1.723(13) . ?
C121 Cl2A 1.842(18) . ?
N1 C61 1.117(15) . ?
C61 C62 1.458(17) . ?
C62 H62A 0.9800 . ?
C62 H62B 0.9800 . ?
C62 H62C 0.9800 . ?
N2 C6 1.391(9) . ?
N2 C12 1.393(9) . ?
N2 C104 1.412(9) . ?
N3 C108 1.143(9) . ?
N4 C00Z 1.152(10) . ?
N6 C51 1.384(9) . ?
N6 C56 1.403(9) . ?
N6 C114 1.428(9) . ?
N8 C72 1.386(8) . ?
N8 C73 1.420(8) . ?
N8 C110 1.411(8) . ?
N9 C90 1.410(8) . ?
N9 C92 1.415(8) . ?
N9 C112 1.427(8) . ?
C00Z C116 1.452(10) . ?
C1 H1 0.9500 . ?
C1 C2 1.387(12) . ?
C1 C4 1.377(12) . ?
C2 H2 0.9500 . ?
C2 C3 1.388(11) . ?
C3 H3 0.9500 . ?
C3 C6 1.369(11) . ?
C4 H4 0.9500 . ?
C4 C5 1.396(11) . ?
C5 C6 1.402(11) . ?
C5 C7 1.449(11) . ?
C7 C8 1.375(12) . ?
C7 C12 1.420(10) . ?
C8 H8 0.9500 . ?
C8 C9 1.364(12) . ?
C9 H9 0.9500 . ?
C9 C10 1.405(11) . ?
C10 C11 1.395(10) . ?
C10 C13 1.486(12) . ?
C11 H11 0.9500 . ?
C11 C12 1.372(10) . ?
C13 C14 1.410(11) . ?
C13 C15 1.374(11) . ?
C14 H14 0.9500 . ?
C14 C17 1.387(12) . ?
C15 H15 0.9500 . ?
C15 C16 1.368(11) . ?
C16 H16 0.9500 . ?
C16 C18 1.399(11) . ?
C17 H17 0.9500 . ?
C17 C18 1.395(12) . ?
C18 C19 1.468(12) . ?
C19 C20 1.411(11) . ?
C19 C21 1.387(12) . ?
C20 H20 0.9500 . ?
C20 C22 1.379(11) . ?
C21 H21 0.9500 . ?
C21 C23 1.370(12) . ?
C22 H22 0.9500 . ?
C22 C24 1.381(11) . ?
C23 H23 0.9500 . ?
C23 C24 1.427(11) . ?
C24 C25 1.477(12) . ?
C25 C26 1.396(11) . ?
C25 C27 1.401(12) . ?
C26 H26 0.9500 . ?
C26 C28 1.363(11) . ?
C27 H27 0.9500 . ?
C27 C29 1.375(12) . ?
C28 H28 0.9500 . ?
C28 C30 1.404(12) . ?
C29 H29 0.9500 . ?
C29 C30 1.404(11) . ?
C30 C31 1.472(11) . ?
C31 C32 1.412(11) . ?
C31 C33 1.409(11) . ?
C32 H32 0.9500 . ?
C32 C36 1.406(11) . ?
C33 H33 0.9500 . ?
C33 C34 1.357(11) . ?
C34 H34 0.9500 . ?
C34 C35 1.380(11) . ?
C35 C36 1.405(11) . ?
C35 C37 1.470(11) . ?
C36 H36 0.9500 . ?
C37 C38 1.390(10) . ?
C37 C39 1.383(10) . ?
C38 H38 0.9500 . ?
C38 C42 1.379(10) . ?
C39 H39 0.9500 . ?
C39 C40 1.384(10) . ?
C40 H40 0.9500 . ?
C40 C41 1.396(10) . ?
C41 C42 1.424(10) . ?
C41 C43 1.449(10) . ?
C42 H42 0.9500 . ?
C43 C44 1.412(10) . ?
C43 C48 1.395(10) . ?
C44 H44 0.9500 . ?
C44 C45 1.362(10) . ?
C45 H45 0.9500 . ?
C45 C46 1.408(9) . ?
C46 C47 1.404(10) . ?
C46 C49 1.481(10) . ?
C47 H47 0.9500 . ?
C47 C48 1.390(10) . ?
C48 H48 0.9500 . ?
C49 C50 1.386(10) . ?
C49 C54 1.409(10) . ?
C50 H50 0.9500 . ?
C50 C51 1.381(10) . ?
C51 C52 1.401(10) . ?
C52 C53 1.387(10) . ?
C52 C55 1.454(10) . ?
C53 H53 0.9500 . ?
C53 C54 1.363(10) . ?
C54 H54 0.9500 . ?
C55 C56 1.386(10) . ?
C55 C60 1.389(10) . ?
C56 C57 1.398(10) . ?
C57 H57 0.9500 . ?
C57 C58 1.382(10) . ?
C58 H58 0.9500 . ?
C58 C59 1.386(11) . ?
C59 H59 0.9500 . ?
C59 C60 1.374(11) . ?
C60 H60 0.9500 . ?
C63 H63A 0.9800 . ?
C63 H63B 0.9800 . ?
C63 H63C 0.9800 . ?
C63 C66 1.495(12) . ?
C64 H64A 0.9800 . ?
C64 H64B 0.9800 . ?
C64 H64C 0.9800 . ?
C64 C66 1.522(12) . ?
C65 H65A 0.9800 . ?
C65 H65B 0.9800 . ?
C65 H65C 0.9800 . ?
C65 C66 1.551(11) . ?
C66 C67 1.536(10) . ?
C67 C68 1.411(10) . ?
C67 C70 1.401(10) . ?
C68 H68 0.9500 . ?
C68 C69 1.384(10) . ?
C69 H69 0.9500 . ?
C69 C72 1.416(9) . ?
C70 H70 0.9500 . ?
C70 C71 1.385(10) . ?
C71 C72 1.394(9) . ?
C71 C74 1.444(9) . ?
C73 C74 1.413(9) . ?
C73 C78 1.377(9) . ?
C74 C75 1.402(9) . ?
C75 H75 0.9500 . ?
C75 C76 1.400(9) . ?
C76 C77 1.398(9) . ?
C76 C117 1.549(9) . ?
C77 H77 0.9500 . ?
C77 C78 1.388(9) . ?
C78 H78 0.9500 . ?
C79 H79A 0.9800 . ?
C79 H79B 0.9800 . ?
C79 H79C 0.9800 . ?
C79 C82 1.543(10) . ?
C80 H80A 0.9800 . ?
C80 H80B 0.9800 . ?
C80 H80C 0.9800 . ?
C80 C82 1.519(11) . ?
C81 H81A 0.9800 . ?
C81 H81B 0.9800 . ?
C81 H81C 0.9800 . ?
C81 C82 1.521(11) . ?
C82 C85 1.520(10) . ?
C85 C86 1.403(10) . ?
C85 C87 1.401(9) . ?
C86 H86 0.9500 . ?
C86 C88 1.365(10) . ?
C87 H87 0.9500 . ?
C87 C89 1.357(9) . ?
C88 H88 0.9500 . ?
C88 C90 1.399(9) . ?
C89 C90 1.402(9) . ?
C89 C91 1.457(9) . ?
C91 C92 1.380(9) . ?
C91 C94 1.419(9) . ?
C92 C93 1.386(9) . ?
C93 H93 0.9500 . ?
C93 C96 1.399(9) . ?
C94 H94 0.9500 . ?
C94 C95 1.386(10) . ?
C95 C96 1.406(10) . ?
C95 C97 1.544(9) . ?
C96 H96 0.9500 . ?
C97 C99 1.505(12) . ?
C97 C100 1.543(13) . ?
C97 C103 1.530(14) . ?
C97 C98 1.50(2) . ?
C97 C101 1.53(2) . ?
C97 C102 1.54(2) . ?
C104 C105 1.391(10) . ?
C104 C106 1.388(10) . ?
C105 H105 0.9500 . ?
C105 C107 1.386(10) . ?
C106 H106 0.9500 . ?
C106 C110 1.381(9) . ?
C107 C108 1.444(10) . ?
C107 C109 1.401(9) . ?
C109 C110 1.387(9) . ?
C109 C111 1.505(9) . ?
C111 C112 1.381(9) . ?
C111 C116 1.408(9) . ?
C112 C113 1.395(9) . ?
C113 H113 0.9500 . ?
C113 C114 1.377(9) . ?
C114 C115 1.379(10) . ?
C115 H115 0.9500 . ?
C115 C116 1.385(9) . ?
C117 C118 1.544(10) . ?
C117 C119 1.537(11) . ?
C117 C120 1.536(10) . ?
C118 H11A 0.9800 . ?
C118 H11B 0.9800 . ?
C118 H11C 0.9800 . ?
C119 H11D 0.9800 . ?
C119 H11E 0.9800 . ?
C119 H11F 0.9800 . ?
C120 H12A 0.9800 . ?
C120 H12B 0.9800 . ?
C120 H12C 0.9800 . ?
C99 H99A 0.9800 . ?
C99 H99B 0.9800 . ?
C99 H99C 0.9800 . ?
C100 H10A 0.9800 . ?
C100 H10B 0.9800 . ?
C100 H10C 0.9800 . ?
C103 H10D 0.9800 . ?
C103 H10E 0.9800 . ?
C103 H10F 0.9800 . ?
C98 H98A 0.9802 . ?
C98 H98B 0.9801 . ?
C98 H98C 0.9800 . ?
C101 H10G 0.9800 . ?
C101 H10H 0.9800 . ?
C101 H10I 0.9800 . ?
C102 H10J 0.9800 . ?
C102 H10K 0.9800 . ?
C102 H10L 0.9800 . ?
N11 C84 1.138(15) . ?
C83 H83A 0.9800 . ?
C83 H83B 0.9800 . ?
C83 H83C 0.9800 . ?
C83 C84 1.434(16) . ?

loop_
_geom_torsion_atom_site_label_1
_geom_torsion_atom_site_label_2
_geom_torsion_atom_site_label_3
_geom_torsion_atom_site_label_4
_geom_torsion
_geom_torsion_site_symmetry_1
_geom_torsion_site_symmetry_2
_geom_torsion_site_symmetry_3
_geom_torsion_site_symmetry_4
_geom_torsion_publ_flag
N2 C104 C105 C107 176.8(6) . . . . ?
N2 C104 C106 C110 -178.2(6) . . . . ?
N6 C51 C52 C53 176.7(6) . . . . ?
N6 C51 C52 C55 -3.4(7) . . . . ?
N6 C56 C57 C58 -175.8(7) . . . . ?
N6 C114 C115 C116 172.5(6) . . . . ?
N8 C73 C74 C71 -3.1(8) . . . . ?
N8 C73 C74 C75 179.7(6) . . . . ?
N8 C73 C78 C77 177.8(6) . . . . ?
N9 C92 C93 C96 179.5(7) . . . . ?
N9 C112 C113 C114 176.9(6) . . . . ?
C1 C2 C3 C6 -0.1(12) . . . . ?
C1 C4 C5 C6 0.4(12) . . . . ?
C1 C4 C5 C7 176.1(8) . . . . ?
C2 C1 C4 C5 -0.7(13) . . . . ?
C2 C3 C6 N2 -175.2(7) . . . . ?
C2 C3 C6 C5 -0.2(12) . . . . ?
C4 C1 C2 C3 0.5(14) . . . . ?
C4 C5 C6 N2 176.0(7) . . . . ?
C4 C5 C6 C3 0.0(12) . . . . ?
C4 C5 C7 C8 8.3(16) . . . . ?
C4 C5 C7 C12 -173.5(8) . . . . ?
C5 C7 C8 C9 -179.1(9) . . . . ?
C5 C7 C12 N2 -3.4(8) . . . . ?
C5 C7 C12 C11 177.7(7) . . . . ?
C6 N2 C12 C7 3.0(8) . . . . ?
C6 N2 C12 C11 -178.2(7) . . . . ?
C6 N2 C104 C105 -49.2(10) . . . . ?
C6 N2 C104 C106 126.5(8) . . . . ?
C6 C5 C7 C8 -175.6(9) . . . . ?
C6 C5 C7 C12 2.6(8) . . . . ?
C7 C5 C6 N2 -0.8(8) . . . . ?
C7 C5 C6 C3 -176.7(7) . . . . ?
C7 C8 C9 C10 0.5(14) . . . . ?
C8 C7 C12 N2 175.1(7) . . . . ?
C8 C7 C12 C11 -3.8(11) . . . . ?
C8 C9 C10 C11 -3.1(12) . . . . ?
C8 C9 C10 C13 177.1(8) . . . . ?
C9 C10 C11 C12 2.1(11) . . . . ?
C9 C10 C13 C14 -35.6(11) . . . . ?
C9 C10 C13 C15 148.1(8) . . . . ?
C10 C11 C12 N2 -177.4(7) . . . . ?
C10 C11 C12 C7 1.3(11) . . . . ?
C10 C13 C14 C17 -175.1(7) . . . . ?
C10 C13 C15 C16 175.9(7) . . . . ?
C11 C10 C13 C14 144.6(8) . . . . ?
C11 C10 C13 C15 -31.7(11) . . . . ?
C12 N2 C6 C3 174.2(8) . . . . ?
C12 N2 C6 C5 -1.4(8) . . . . ?
C12 N2 C104 C105 128.9(7) . . . . ?
C12 N2 C104 C106 -55.3(10) . . . . ?
C12 C7 C8 C9 2.9(13) . . . . ?
C13 C10 C11 C12 -178.1(7) . . . . ?
C13 C14 C17 C18 0.0(13) . . . . ?
C13 C15 C16 C18 -1.5(11) . . . . ?
C14 C13 C15 C16 -0.6(11) . . . . ?
C14 C17 C18 C16 -2.0(11) . . . . ?
C14 C17 C18 C19 173.0(7) . . . . ?
C15 C13 C14 C17 1.4(12) . . . . ?
C15 C16 C18 C17 2.8(11) . . . . ?
C15 C16 C18 C19 -172.6(7) . . . . ?
C16 C18 C19 C20 133.7(8) . . . . ?
C16 C18 C19 C21 -34.5(11) . . . . ?
C17 C18 C19 C20 -41.3(12) . . . . ?
C17 C18 C19 C21 150.5(8) . . . . ?
C18 C19 C20 C22 -162.3(8) . . . . ?
C18 C19 C21 C23 161.9(8) . . . . ?
C19 C20 C22 C24 0.7(13) . . . . ?
C19 C21 C23 C24 1.1(14) . . . . ?
C20 C19 C21 C23 -7.3(13) . . . . ?
C20 C22 C24 C23 -7.0(12) . . . . ?
C20 C22 C24 C25 158.3(8) . . . . ?
C21 C19 C20 C22 6.5(12) . . . . ?
C21 C23 C24 C22 6.2(12) . . . . ?
C21 C23 C24 C25 -160.1(8) . . . . ?
C22 C24 C25 C26 -34.9(12) . . . . ?
C22 C24 C25 C27 161.4(8) . . . . ?
C23 C24 C25 C26 130.3(8) . . . . ?
C23 C24 C25 C27 -33.5(11) . . . . ?
C24 C25 C26 C28 -155.0(8) . . . . ?
C24 C25 C27 C29 154.5(8) . . . . ?
C25 C26 C28 C30 0.2(12) . . . . ?
C25 C27 C29 C30 0.3(13) . . . . ?
C26 C25 C27 C29 -9.9(12) . . . . ?
C26 C28 C30 C29 -10.0(12) . . . . ?
C26 C28 C30 C31 153.1(7) . . . . ?
C27 C25 C26 C28 9.7(12) . . . . ?
C27 C29 C30 C28 9.8(12) . . . . ?
C27 C29 C30 C31 -152.9(8) . . . . ?
C28 C30 C31 C32 36.2(11) . . . . ?
C28 C30 C31 C33 -132.0(8) . . . . ?
C29 C30 C31 C32 -161.4(7) . . . . ?
C29 C30 C31 C33 30.4(11) . . . . ?
C30 C31 C32 C36 -159.6(7) . . . . ?
C30 C31 C33 C34 159.7(7) . . . . ?
C31 C32 C36 C35 0.5(12) . . . . ?
C31 C33 C34 C35 -0.1(12) . . . . ?
C32 C31 C33 C34 -9.3(11) . . . . ?
C33 C31 C32 C36 8.9(11) . . . . ?
C33 C34 C35 C36 9.7(11) . . . . ?
C33 C34 C35 C37 -157.1(7) . . . . ?
C34 C35 C36 C32 -9.8(11) . . . . ?
C34 C35 C37 C38 -31.1(12) . . . . ?
C34 C35 C37 C39 134.2(8) . . . . ?
C35 C37 C38 C42 155.6(7) . . . . ?
C35 C37 C39 C40 -157.3(7) . . . . ?
C36 C35 C37 C38 162.9(8) . . . . ?
C36 C35 C37 C39 -31.8(11) . . . . ?
C37 C35 C36 C32 156.5(7) . . . . ?
C37 C38 C42 C41 2.1(12) . . . . ?
C37 C39 C40 C41 -0.4(12) . . . . ?
C38 C37 C39 C40 9.0(12) . . . . ?
C39 C37 C38 C42 -9.8(12) . . . . ?
C39 C40 C41 C42 -7.4(11) . . . . ?
C39 C40 C41 C43 159.8(7) . . . . ?
C40 C41 C42 C38 6.6(11) . . . . ?
C40 C41 C43 C44 -36.5(10) . . . . ?
C40 C41 C43 C48 149.7(7) . . . . ?
C41 C43 C44 C45 -171.5(6) . . . . ?
C41 C43 C48 C47 171.6(7) . . . . ?
C42 C41 C43 C44 130.2(7) . . . . ?
C42 C41 C43 C48 -43.6(11) . . . . ?
C43 C41 C42 C38 -160.7(7) . . . . ?
C43 C44 C45 C46 -0.9(10) . . . . ?
C44 C43 C48 C47 -2.2(10) . . . . ?
C44 C45 C46 C47 -1.8(10) . . . . ?
C44 C45 C46 C49 174.5(6) . . . . ?
C45 C46 C47 C48 2.4(10) . . . . ?
C45 C46 C49 C50 -31.1(9) . . . . ?
C45 C46 C49 C54 152.0(6) . . . . ?
C46 C47 C48 C43 -0.4(11) . . . . ?
C46 C49 C50 C51 -174.7(6) . . . . ?
C46 C49 C54 C53 174.4(6) . . . . ?
C47 C46 C49 C50 145.1(7) . . . . ?
C47 C46 C49 C54 -31.8(10) . . . . ?
C48 C43 C44 C45 2.9(10) . . . . ?
C49 C46 C47 C48 -173.9(6) . . . . ?
C49 C50 C51 N6 -178.3(7) . . . . ?
C49 C50 C51 C52 -0.2(10) . . . . ?
C50 C49 C54 C53 -2.5(10) . . . . ?
C50 C51 C52 C53 -1.8(10) . . . . ?
C50 C51 C52 C55 178.1(6) . . . . ?
C51 N6 C56 C55 -2.5(7) . . . . ?
C51 N6 C56 C57 174.0(7) . . . . ?
C51 N6 C114 C113 -53.6(9) . . . . ?
C51 N6 C114 C115 131.6(7) . . . . ?
C51 C52 C53 C54 1.6(10) . . . . ?
C51 C52 C55 C56 1.8(7) . . . . ?
C51 C52 C55 C60 -175.7(7) . . . . ?
C52 C53 C54 C49 0.6(10) . . . . ?
C52 C55 C56 N6 0.4(7) . . . . ?
C52 C55 C56 C57 -176.3(6) . . . . ?
C52 C55 C60 C59 175.0(7) . . . . ?
C53 C52 C55 C56 -178.2(8) . . . . ?
C53 C52 C55 C60 4.3(14) . . . . ?
C54 C49 C50 C51 2.3(10) . . . . ?
C55 C52 C53 C54 -178.3(7) . . . . ?
C55 C56 C57 C58 0.1(10) . . . . ?
C56 N6 C51 C50 -178.0(7) . . . . ?
C56 N6 C51 C52 3.7(7) . . . . ?
C56 N6 C114 C113 134.7(7) . . . . ?
C56 N6 C114 C115 -40.2(9) . . . . ?
C56 C55 C60 C59 -2.3(10) . . . . ?
C56 C57 C58 C59 -1.2(11) . . . . ?
C57 C58 C59 C60 0.6(12) . . . . ?
C58 C59 C60 C55 1.3(11) . . . . ?
C60 C55 C56 N6 178.3(6) . . . . ?
C60 C55 C56 C57 1.6(10) . . . . ?
C63 C66 C67 C68 -61.5(10) . . . . ?
C63 C66 C67 C70 112.3(9) . . . . ?
C64 C66 C67 C68 60.8(10) . . . . ?
C64 C66 C67 C70 -125.3(8) . . . . ?
C65 C66 C67 C68 178.6(8) . . . . ?
C65 C66 C67 C70 -7.5(11) . . . . ?
C66 C67 C68 C69 173.1(7) . . . . ?
C66 C67 C70 C71 -171.6(7) . . . . ?
C67 C68 C69 C72 -1.7(11) . . . . ?
C67 C70 C71 C72 -0.7(11) . . . . ?
C67 C70 C71 C74 174.0(8) . . . . ?
C68 C67 C70 C71 2.3(11) . . . . ?
C68 C69 C72 N8 -176.6(7) . . . . ?
C68 C69 C72 C71 3.4(10) . . . . ?
C70 C67 C68 C69 -1.1(12) . . . . ?
C70 C71 C72 N8 177.7(6) . . . . ?
C70 C71 C72 C69 -2.3(11) . . . . ?
C70 C71 C74 C73 -174.4(8) . . . . ?
C70 C71 C74 C75 2.4(14) . . . . ?
C71 C74 C75 C76 -174.2(7) . . . . ?
C72 N8 C73 C74 4.2(7) . . . . ?
C72 N8 C73 C78 -169.9(7) . . . . ?
C72 N8 C110 C106 47.6(9) . . . . ?
C72 N8 C110 C109 -135.1(7) . . . . ?
C72 C71 C74 C73 0.9(8) . . . . ?
C72 C71 C74 C75 177.6(8) . . . . ?
C73 N8 C72 C69 176.3(7) . . . . ?
C73 N8 C72 C71 -3.7(8) . . . . ?
C73 N8 C110 C106 -100.0(7) . . . . ?
C73 N8 C110 C109 77.3(8) . . . . ?
C73 C74 C75 C76 2.2(10) . . . . ?
C74 C71 C72 N8 1.8(8) . . . . ?
C74 C71 C72 C69 -178.2(6) . . . . ?
C74 C73 C78 C77 4.3(10) . . . . ?
C74 C75 C76 C77 2.1(10) . . . . ?
C74 C75 C76 C117 -178.5(6) . . . . ?
C75 C76 C77 C78 -3.5(10) . . . . ?
C75 C76 C117 C118 -58.3(9) . . . . ?
C75 C76 C117 C119 61.1(9) . . . . ?
C75 C76 C117 C120 -179.4(7) . . . . ?
C76 C77 C78 C73 0.2(10) . . . . ?
C77 C76 C117 C118 121.0(7) . . . . ?
C77 C76 C117 C119 -119.7(8) . . . . ?
C77 C76 C117 C120 -0.1(10) . . . . ?
C78 C73 C74 C71 171.6(6) . . . . ?
C78 C73 C74 C75 -5.6(10) . . . . ?
C79 C82 C85 C86 12.4(11) . . . . ?
C79 C82 C85 C87 -173.6(7) . . . . ?
C80 C82 C85 C86 132.1(8) . . . . ?
C80 C82 C85 C87 -53.9(9) . . . . ?
C81 C82 C85 C86 -106.5(8) . . . . ?
C81 C82 C85 C87 67.5(8) . . . . ?
C82 C85 C86 C88 177.4(7) . . . . ?
C82 C85 C87 C89 -176.8(6) . . . . ?
C85 C86 C88 C90 -1.9(12) . . . . ?
C85 C87 C89 C90 0.2(10) . . . . ?
C85 C87 C89 C91 173.7(7) . . . . ?
C86 C85 C87 C89 -2.4(11) . . . . ?
C86 C88 C90 N9 179.6(7) . . . . ?
C86 C88 C90 C89 -0.4(11) . . . . ?
C87 C85 C86 C88 3.3(11) . . . . ?
C87 C89 C90 N9 -178.8(6) . . . . ?
C87 C89 C90 C88 1.3(10) . . . . ?
C87 C89 C91 C92 -176.3(7) . . . . ?
C87 C89 C91 C94 0.1(13) . . . . ?
C89 C91 C92 N9 -2.4(7) . . . . ?
C89 C91 C92 C93 174.6(6) . . . . ?
C89 C91 C94 C95 -175.6(7) . . . . ?
C90 N9 C92 C91 6.1(7) . . . . ?
C90 N9 C92 C93 -170.7(7) . . . . ?
C90 N9 C112 C111 -118.9(7) . . . . ?
C90 N9 C112 C113 66.8(8) . . . . ?
C90 C89 C91 C92 -2.2(7) . . . . ?
C90 C89 C91 C94 174.3(7) . . . . ?
C91 C89 C90 N9 6.1(7) . . . . ?
C91 C89 C90 C88 -173.9(6) . . . . ?
C91 C92 C93 C96 3.1(10) . . . . ?
C91 C94 C95 C96 0.4(10) . . . . ?
C91 C94 C95 C97 -179.3(7) . . . . ?
C92 N9 C90 C88 172.3(7) . . . . ?
C92 N9 C90 C89 -7.6(7) . . . . ?
C92 N9 C112 C111 105.2(7) . . . . ?
C92 N9 C112 C113 -69.0(8) . . . . ?
C92 C91 C94 C95 0.5(10) . . . . ?
C92 C93 C96 C95 -2.0(11) . . . . ?
C94 C91 C92 N9 -179.4(6) . . . . ?
C94 C91 C92 C93 -2.4(10) . . . . ?
C94 C95 C96 C93 0.4(11) . . . . ?
C94 C95 C97 C99 -111.7(9) . . . . ?
C94 C95 C97 C100 2.5(11) . . . . ?
C94 C95 C97 C103 120.5(10) . . . . ?
C94 C95 C97 C98 -57(4) . . . . ?
C94 C95 C97 C101 48(3) . . . . ?
C94 C95 C97 C102 168(3) . . . . ?
C96 C95 C97 C99 68.6(11) . . . . ?
C96 C95 C97 C100 -177.3(9) . . . . ?
C96 C95 C97 C103 -59.2(11) . . . . ?
C96 C95 C97 C98 123(4) . . . . ?
C96 C95 C97 C101 -132(3) . . . . ?
C96 C95 C97 C102 -12(3) . . . . ?
C97 C95 C96 C93 -179.9(7) . . . . ?
C104 N2 C6 C3 -7.5(12) . . . . ?
C104 N2 C6 C5 177.0(6) . . . . ?
C104 N2 C12 C7 -175.4(6) . . . . ?
C104 N2 C12 C11 3.4(12) . . . . ?
C104 C105 C107 C108 178.2(6) . . . . ?
C104 C105 C107 C109 0.0(10) . . . . ?
C104 C106 C110 N8 -179.7(6) . . . . ?
C104 C106 C110 C109 2.9(10) . . . . ?
C105 C104 C106 C110 -2.5(10) . . . . ?
C105 C107 C109 C110 0.4(10) . . . . ?
C105 C107 C109 C111 179.2(6) . . . . ?
C106 C104 C105 C107 1.0(10) . . . . ?
C107 C109 C110 N8 -179.0(6) . . . . ?
C107 C109 C110 C106 -1.7(9) . . . . ?
C107 C109 C111 C112 -105.0(7) . . . . ?
C107 C109 C111 C116 67.5(8) . . . . ?
C108 C107 C109 C110 -177.9(6) . . . . ?
C108 C107 C109 C111 0.9(9) . . . . ?
C109 C111 C112 N9 -4.3(9) . . . . ?
C109 C111 C112 C113 169.7(6) . . . . ?
C109 C111 C116 C00Z 4.2(9) . . . . ?
C109 C111 C116 C115 -172.1(6) . . . . ?
C110 N8 C72 C69 24.1(11) . . . . ?
C110 N8 C72 C71 -155.9(6) . . . . ?
C110 N8 C73 C74 156.4(6) . . . . ?
C110 N8 C73 C78 -17.6(11) . . . . ?
C110 C109 C111 C112 73.8(8) . . . . ?
C110 C109 C111 C116 -113.8(7) . . . . ?
C111 C109 C110 N8 2.3(10) . . . . ?
C111 C109 C110 C106 179.5(6) . . . . ?
C111 C112 C113 C114 2.7(9) . . . . ?
C112 N9 C90 C88 30.9(10) . . . . ?
C112 N9 C90 C89 -149.1(6) . . . . ?
C112 N9 C92 C91 146.8(6) . . . . ?
C112 N9 C92 C93 -30.0(10) . . . . ?
C112 C111 C116 C00Z 177.1(6) . . . . ?
C112 C111 C116 C115 0.7(9) . . . . ?
C112 C113 C114 N6 -174.7(6) . . . . ?
C112 C113 C114 C115 0.2(10) . . . . ?
C113 C114 C115 C116 -2.5(10) . . . . ?
C114 N6 C51 C50 9.2(11) . . . . ?
C114 N6 C51 C52 -169.2(6) . . . . ?
C114 N6 C56 C55 170.6(6) . . . . ?
C114 N6 C56 C57 -13.0(11) . . . . ?
C114 C115 C116 C00Z -174.4(6) . . . . ?
C114 C115 C116 C111 2.0(10) . . . . ?
C116 C111 C112 N9 -177.1(5) . . . . ?
C116 C111 C112 C113 -3.0(9) . . . . ?
C117 C76 C77 C78 177.2(6) . . . . ?
